data_4130468
loop_
_publ_author_name
'Yao, Liao-Yuan'
'Lee, Terence Kwok-Ming'
'Yam, Vivian Wing-Wah'

_publ_section_title
;
 Thermodynamic-Driven Self-Assembly: Heterochiral Self-Sorting and
 Structural Reconfiguration in Gold(I)-Sulfido Cluster System.
;
_journal_issue 23
_journal_name_full 'Journal of the American Chemical Society'
_journal_page_first 7260
_journal_page_last 7263
_journal_paper_doi 10.1021/jacs.6b03844
_journal_volume 138
_journal_year 2016
_chemical_formula_moiety 'C132 H96 Au6 Cl3 P6 S, C H2 Cl2, Cl'
_chemical_formula_sum 'C133 H98 Au6 Cl6 P6 S'
_chemical_formula_weight 3308.49
_space_group_IT_number 4
_space_group_name_Hall 'P 2yb'
_space_group_name_H-M_alt 'P 1 21 1'
_symmetry_cell_setting monoclinic
_symmetry_space_group_name_Hall 'P 2yb'
_symmetry_space_group_name_H-M 'P 1 21 1'
_atom_sites_solution_hydrogens geom
_atom_sites_solution_primary direct
_atom_sites_solution_secondary difmap
_audit_creation_method SHELXL-97
_cell_angle_alpha 90.00
_cell_angle_beta 103.2238(13)
_cell_angle_gamma 90.00
_cell_formula_units_Z 2
_cell_length_a 16.0535(8)
_cell_length_b 23.8893(11)
_cell_length_c 17.5951(8)
_cell_measurement_reflns_used 9824
_cell_measurement_temperature 100(2)
_cell_measurement_theta_max 27.54
_cell_measurement_theta_min 2.44
_cell_volume 6568.9(5)
_computing_structure_refinement 'SHELXL-97 (Sheldrick, 1997)'
_computing_structure_solution 'SHELXS-97 (Sheldrick, 1990)'
_diffrn_ambient_temperature 100(2)
_diffrn_measured_fraction_theta_full 0.997
_diffrn_measured_fraction_theta_max 0.997
_diffrn_measurement_device_type 'CCD area detector'
_diffrn_radiation_monochromator graphite
_diffrn_radiation_source 'fine-focus sealed tube'
_diffrn_radiation_type MoK\a
_diffrn_radiation_wavelength 0.71073
_diffrn_reflns_av_R_equivalents 0.0000
_diffrn_reflns_av_sigmaI/netI 0.0376
_diffrn_reflns_limit_h_max 20
_diffrn_reflns_limit_h_min -20
_diffrn_reflns_limit_k_max 31
_diffrn_reflns_limit_k_min -30
_diffrn_reflns_limit_l_max 22
_diffrn_reflns_limit_l_min 0
_diffrn_reflns_number 29793
_diffrn_reflns_theta_full 27.55
_diffrn_reflns_theta_max 27.55
_diffrn_reflns_theta_min 2.30
_exptl_absorpt_coefficient_mu 6.931
_exptl_absorpt_correction_T_max 0.5440
_exptl_absorpt_correction_T_min 0.2436
_exptl_absorpt_correction_type multi-scan
_exptl_absorpt_process_details SADABS
_exptl_crystal_colour colorless
_exptl_crystal_density_diffrn 1.673
_exptl_crystal_density_method 'not measured'
_exptl_crystal_description prism
_exptl_crystal_F_000 3156
_exptl_crystal_size_max 0.28
_exptl_crystal_size_mid 0.24
_exptl_crystal_size_min 0.10
_refine_diff_density_max 1.119
_refine_diff_density_min -1.114
_refine_diff_density_rms 0.127
_refine_ls_abs_structure_details 'Flack H D (1983), Acta Cryst. A39, 876-881'
_refine_ls_abs_structure_Flack 0.014(3)
_refine_ls_extinction_method none
_refine_ls_goodness_of_fit_ref 1.115
_refine_ls_hydrogen_treatment mixed
_refine_ls_matrix_type full
_refine_ls_number_parameters 1379
_refine_ls_number_reflns 29793
_refine_ls_number_restraints 1
_refine_ls_restrained_S_all 1.115
_refine_ls_R_factor_all 0.0285
_refine_ls_R_factor_gt 0.0247
_refine_ls_shift/su_max 0.004
_refine_ls_shift/su_mean 0.000
_refine_ls_structure_factor_coef Fsqd
_refine_ls_weighting_details 'calc w=1/[\s^2^(Fo^2^)+(0.0153P)^2^+9.2503P] where P=(Fo^2^+2Fc^2^)/3'
_refine_ls_weighting_scheme calc
_refine_ls_wR_factor_gt 0.0540
_refine_ls_wR_factor_ref 0.0552
_reflns_number_gt 28099
_reflns_number_total 29793
_reflns_threshold_expression >2sigma(I)
_cod_data_source_file ja6b03844_si_005.cif
_cod_data_source_block mo_chem0079_b0ma
_cod_original_sg_symbol_H-M P21
_cod_database_code 4130468

loop_
_symmetry_equiv_pos_as_xyz
'x, y, z'
'-x, y+1/2, -z'

loop_
_atom_site_label
_atom_site_type_symbol
_atom_site_fract_x
_atom_site_fract_y
_atom_site_fract_z
_atom_site_U_iso_or_equiv
_atom_site_adp_type
_atom_site_occupancy
_atom_site_symmetry_multiplicity
_atom_site_calc_flag
_atom_site_refinement_flags
_atom_site_disorder_assembly
_atom_site_disorder_group
Au1 Au -0.157618(11) 0.560843(7) 0.386859(10) 0.01497(4) Uani 1 1 d . . .
Au2 Au -0.065605(11) 0.660521(7) 0.335898(10) 0.01445(4) Uani 1 1 d . . .
Au3 Au 0.204571(11) 0.734555(7) 0.532175(11) 0.01631(4) Uani 1 1 d . . .
Au4 Au 0.121193(11) 0.714962(7) 0.362328(10) 0.01467(4) Uani 1 1 d . . .
Au5 Au 0.188989(12) 0.526911(7) 0.226758(10) 0.01703(4) Uani 1 1 d . . .
Au6 Au 0.060983(11) 0.621610(7) 0.233896(10) 0.01452(4) Uani 1 1 d . . .
Cl1 Cl -0.18150(9) 0.51425(5) 0.27031(7) 0.0270(3) Uani 1 1 d . . .
Cl2 Cl 0.07649(8) 0.76039(5) 0.55819(8) 0.0249(3) Uani 1 1 d . . .
Cl3 Cl 0.29984(8) 0.59005(5) 0.25131(8) 0.0272(3) Uani 1 1 d . . .
S1 S 0.07236(7) 0.62442(5) 0.36879(6) 0.0135(2) Uani 1 1 d . . .
P1 P -0.13871(8) 0.59680(5) 0.50643(7) 0.0137(2) Uani 1 1 d . . .
P2 P -0.19317(8) 0.70563(5) 0.30596(7) 0.0155(2) Uani 1 1 d . . .
P3 P 0.33334(8) 0.70700(5) 0.51935(7) 0.0171(2) Uani 1 1 d . . .
P4 P 0.16890(8) 0.80088(5) 0.33783(8) 0.0167(2) Uani 1 1 d . . .
P5 P 0.09078(8) 0.45842(5) 0.20729(7) 0.0165(2) Uani 1 1 d . . .
P6 P 0.03527(8) 0.62232(5) 0.10128(7) 0.0160(2) Uani 1 1 d . . .
C1 C -0.0298(3) 0.58183(19) 0.5590(3) 0.0162(9) Uani 1 1 d . . .
C2 C 0.0383(3) 0.61564(19) 0.5508(3) 0.0167(9) Uani 1 1 d . . .
H2 H 0.0273 0.6501 0.5235 0.020 Uiso 1 1 calc R . .
C3 C 0.1219(3) 0.5995(2) 0.5822(3) 0.0217(10) Uani 1 1 d . . .
H3 H 0.1678 0.6229 0.5763 0.026 Uiso 1 1 calc R . .
C4 C 0.1389(3) 0.5488(2) 0.6226(3) 0.0243(11) Uani 1 1 d . . .
H4 H 0.1962 0.5376 0.6441 0.029 Uiso 1 1 calc R . .
C5 C 0.0713(3) 0.5151(2) 0.6309(3) 0.0244(11) Uani 1 1 d . . .
H5 H 0.0826 0.4807 0.6584 0.029 Uiso 1 1 calc R . .
C6 C -0.0124(3) 0.5311(2) 0.5995(3) 0.0193(10) Uani 1 1 d . . .
H6 H -0.0582 0.5075 0.6054 0.023 Uiso 1 1 calc R . .
C7 C -0.2053(3) 0.5624(2) 0.5636(3) 0.0195(10) Uani 1 1 d . . .
C8 C -0.2565(3) 0.5174(2) 0.5317(3) 0.0218(11) Uani 1 1 d . . .
H8 H -0.2559 0.5044 0.4809 0.026 Uiso 1 1 calc R . .
C9 C -0.3080(4) 0.4918(2) 0.5738(3) 0.0258(11) Uani 1 1 d . . .
H9 H -0.3418 0.4605 0.5524 0.031 Uiso 1 1 calc R . .
C10 C -0.3110(3) 0.5112(2) 0.6470(3) 0.0256(12) Uani 1 1 d . . .
H10 H -0.3476 0.4937 0.6754 0.031 Uiso 1 1 calc R . .
C11 C -0.2603(3) 0.5565(2) 0.6791(3) 0.0215(10) Uani 1 1 d . . .
H11 H -0.2627 0.5701 0.7293 0.026 Uiso 1 1 calc R . .
C12 C -0.2063(3) 0.5818(2) 0.6383(3) 0.0227(11) Uani 1 1 d . . .
H12 H -0.1704 0.6119 0.6608 0.027 Uiso 1 1 calc R . .
C13 C -0.1598(3) 0.67111(19) 0.5205(3) 0.0151(9) Uani 1 1 d . . .
C14 C -0.1101(3) 0.6989(2) 0.5855(3) 0.0197(10) Uani 1 1 d . . .
H14 H -0.0593 0.6816 0.6142 0.024 Uiso 1 1 calc R . .
C15 C -0.1327(3) 0.7504(2) 0.6088(3) 0.0196(10) Uani 1 1 d . . .
H15 H -0.0966 0.7690 0.6516 0.024 Uiso 1 1 calc R . .
C16 C -0.2100(3) 0.7758(2) 0.5688(3) 0.0176(10) Uani 1 1 d . . .
C17 C -0.2375(3) 0.8281(2) 0.5933(3) 0.0250(11) Uani 1 1 d . . .
H17 H -0.2039 0.8466 0.6377 0.030 Uiso 1 1 calc R . .
C18 C -0.3121(4) 0.8518(2) 0.5532(3) 0.0290(13) Uani 1 1 d . . .
H18 H -0.3301 0.8868 0.5695 0.035 Uiso 1 1 calc R . .
C19 C -0.3621(3) 0.8247(2) 0.4882(3) 0.0224(11) Uani 1 1 d . . .
H19 H -0.4143 0.8413 0.4615 0.027 Uiso 1 1 calc R . .
C20 C -0.3377(3) 0.7751(2) 0.4625(3) 0.0205(10) Uani 1 1 d . . .
H20 H -0.3726 0.7578 0.4177 0.025 Uiso 1 1 calc R . .
C21 C -0.2602(3) 0.74876(19) 0.5020(3) 0.0175(10) Uani 1 1 d . . .
C22 C -0.2342(3) 0.69586(19) 0.4771(3) 0.0140(9) Uani 1 1 d . . .
C23 C -0.2921(3) 0.66600(19) 0.4089(3) 0.0171(10) Uani 1 1 d . . .
C24 C -0.3587(3) 0.63207(18) 0.4268(3) 0.0152(9) Uani 1 1 d . . .
C25 C -0.3777(3) 0.63199(19) 0.5019(3) 0.0167(10) Uani 1 1 d . . .
H25 H -0.3474 0.6562 0.5415 0.020 Uiso 1 1 calc R . .
C26 C -0.4398(3) 0.5970(2) 0.5174(3) 0.0213(10) Uani 1 1 d . . .
H26 H -0.4511 0.5968 0.5680 0.026 Uiso 1 1 calc R . .
C27 C -0.4862(3) 0.5620(2) 0.4599(3) 0.0237(11) Uani 1 1 d . . .
H27 H -0.5286 0.5380 0.4719 0.028 Uiso 1 1 calc R . .
C28 C -0.4717(3) 0.5616(2) 0.3871(3) 0.0220(10) Uani 1 1 d . . .
H28 H -0.5044 0.5377 0.3483 0.026 Uiso 1 1 calc R . .
C29 C -0.4073(3) 0.59720(19) 0.3682(3) 0.0186(10) Uani 1 1 d . . .
C30 C -0.3911(3) 0.5975(2) 0.2931(3) 0.0213(10) Uani 1 1 d . . .
H30 H -0.4227 0.5733 0.2541 0.026 Uiso 1 1 calc R . .
C31 C -0.3301(3) 0.6321(2) 0.2754(3) 0.0209(10) Uani 1 1 d . . .
H31 H -0.3209 0.6326 0.2240 0.025 Uiso 1 1 calc R . .
C32 C -0.2803(3) 0.66768(19) 0.3342(3) 0.0148(9) Uani 1 1 d . . .
C33 C -0.1838(3) 0.7746(2) 0.3503(3) 0.0194(10) Uani 1 1 d . . .
C34 C -0.2452(3) 0.8161(2) 0.3282(3) 0.0258(12) Uani 1 1 d . . .
H34 H -0.2950 0.8085 0.2887 0.031 Uiso 1 1 calc R . .
C35 C -0.2352(4) 0.8678(2) 0.3625(4) 0.0352(14) Uani 1 1 d . . .
H35 H -0.2782 0.8956 0.3474 0.042 Uiso 1 1 calc R . .
C36 C -0.1621(4) 0.8796(2) 0.4196(4) 0.0339(14) Uani 1 1 d . . .
H36 H -0.1550 0.9153 0.4439 0.041 Uiso 1 1 calc R . .
C37 C -0.1000(4) 0.8394(2) 0.4409(3) 0.0273(12) Uani 1 1 d . . .
H37 H -0.0496 0.8476 0.4796 0.033 Uiso 1 1 calc R . .
C38 C -0.1103(3) 0.7875(2) 0.4068(3) 0.0222(11) Uani 1 1 d . . .
H38 H -0.0669 0.7601 0.4218 0.027 Uiso 1 1 calc R . .
C39 C -0.2288(3) 0.7210(2) 0.2023(3) 0.0215(10) Uani 1 1 d . . .
C40 C -0.3134(4) 0.7360(3) 0.1672(3) 0.0318(13) Uani 1 1 d . . .
H40 H -0.3564 0.7335 0.1963 0.038 Uiso 1 1 calc R . .
C41 C -0.3346(4) 0.7544(3) 0.0908(3) 0.0350(14) Uani 1 1 d . . .
H41 H -0.3916 0.7657 0.0681 0.042 Uiso 1 1 calc R . .
C42 C -0.2737(4) 0.7565(2) 0.0478(3) 0.0284(12) Uani 1 1 d . . .
H42 H -0.2887 0.7687 -0.0050 0.034 Uiso 1 1 calc R . .
C43 C -0.1894(4) 0.7406(2) 0.0810(3) 0.0255(11) Uani 1 1 d . . .
H43 H -0.1471 0.7420 0.0511 0.031 Uiso 1 1 calc R . .
C44 C -0.1681(3) 0.72281(19) 0.1584(3) 0.0190(10) Uani 1 1 d . . .
H44 H -0.1109 0.7118 0.1811 0.023 Uiso 1 1 calc R . .
C45 C 0.3349(3) 0.6306(2) 0.5183(3) 0.0167(10) Uani 1 1 d . . .
C46 C 0.2933(3) 0.6012(2) 0.4512(3) 0.0208(10) Uani 1 1 d . . .
H46 H 0.2703 0.6205 0.4039 0.025 Uiso 1 1 calc R . .
C47 C 0.2863(3) 0.5431(2) 0.4552(3) 0.0253(11) Uani 1 1 d . . .
H47 H 0.2581 0.5228 0.4102 0.030 Uiso 1 1 calc R . .
C48 C 0.3197(3) 0.5150(2) 0.5234(3) 0.0230(11) Uani 1 1 d . . .
H48 H 0.3147 0.4755 0.5253 0.028 Uiso 1 1 calc R . .
C49 C 0.3603(4) 0.5438(2) 0.5886(3) 0.0253(11) Uani 1 1 d . . .
H49 H 0.3824 0.5241 0.6358 0.030 Uiso 1 1 calc R . .
C50 C 0.3693(3) 0.6014(2) 0.5865(3) 0.0228(11) Uani 1 1 d . . .
H50 H 0.3990 0.6210 0.6317 0.027 Uiso 1 1 calc R . .
C51 C 0.4181(3) 0.7258(2) 0.6039(3) 0.0246(11) Uani 1 1 d . . .
C52 C 0.3967(4) 0.7410(3) 0.6729(3) 0.0343(13) Uani 1 1 d . . .
H52 H 0.3383 0.7433 0.6754 0.041 Uiso 1 1 calc R . .
C53 C 0.4597(5) 0.7527(3) 0.7374(4) 0.0532(19) Uani 1 1 d . . .
H53 H 0.4446 0.7633 0.7845 0.064 Uiso 1 1 calc R . .
C54 C 0.5447(4) 0.7495(3) 0.7354(4) 0.0487(18) Uani 1 1 d . . .
H54 H 0.5882 0.7559 0.7812 0.058 Uiso 1 1 calc R . .
C55 C 0.5658(4) 0.7367(3) 0.6658(4) 0.0422(16) Uani 1 1 d . . .
H55 H 0.6241 0.7369 0.6628 0.051 Uiso 1 1 calc R . .
C56 C 0.5030(3) 0.7236(2) 0.6002(4) 0.0276(12) Uani 1 1 d . . .
H56 H 0.5181 0.7132 0.5530 0.033 Uiso 1 1 calc R . .
C57 C 0.3715(3) 0.7337(2) 0.4365(3) 0.0181(10) Uani 1 1 d . . .
C58 C 0.4150(3) 0.6966(2) 0.3942(3) 0.0215(10) Uani 1 1 d . . .
H58 H 0.4159 0.6575 0.4042 0.026 Uiso 1 1 calc R . .
C59 C 0.4549(3) 0.7174(2) 0.3400(3) 0.0216(10) Uani 1 1 d . . .
H59 H 0.4810 0.6923 0.3106 0.026 Uiso 1 1 calc R . .
C60 C 0.4584(3) 0.7749(2) 0.3263(3) 0.0196(10) Uani 1 1 d . . .
C61 C 0.5048(3) 0.7970(2) 0.2738(3) 0.0260(11) Uani 1 1 d . . .
H61 H 0.5321 0.7720 0.2452 0.031 Uiso 1 1 calc R . .
C62 C 0.5114(3) 0.8531(2) 0.2633(4) 0.0300(13) Uani 1 1 d . . .
H62 H 0.5434 0.8670 0.2281 0.036 Uiso 1 1 calc R . .
C63 C 0.4703(4) 0.8905(2) 0.3050(4) 0.0310(13) Uani 1 1 d . . .
H63 H 0.4768 0.9297 0.2994 0.037 Uiso 1 1 calc R . .
C64 C 0.4213(3) 0.8709(2) 0.3535(3) 0.0239(11) Uani 1 1 d . . .
H64 H 0.3908 0.8965 0.3783 0.029 Uiso 1 1 calc R . .
C65 C 0.4157(3) 0.8120(2) 0.3671(3) 0.0202(10) Uani 1 1 d . . .
C66 C 0.3677(3) 0.7907(2) 0.4205(3) 0.0181(10) Uani 1 1 d . . .
C67 C 0.3156(3) 0.82928(19) 0.4566(3) 0.0194(10) Uani 1 1 d . . .
C68 C 0.3552(3) 0.8576(2) 0.5277(3) 0.0204(10) Uani 1 1 d . . .
C69 C 0.4436(3) 0.8553(2) 0.5584(3) 0.0260(12) Uani 1 1 d . . .
H69 H 0.4786 0.8339 0.5325 0.031 Uiso 1 1 calc R . .
C70 C 0.4805(4) 0.8837(2) 0.6261(4) 0.0330(13) Uani 1 1 d . . .
H70 H 0.5405 0.8811 0.6465 0.040 Uiso 1 1 calc R . .
C71 C 0.4307(4) 0.9163(2) 0.6652(4) 0.0318(13) Uani 1 1 d . . .
H71 H 0.4568 0.9363 0.7112 0.038 Uiso 1 1 calc R . .
C72 C 0.3435(4) 0.9190(2) 0.6360(3) 0.0281(12) Uani 1 1 d . . .
H72 H 0.3096 0.9404 0.6630 0.034 Uiso 1 1 calc R . .
C73 C 0.3034(3) 0.8906(2) 0.5671(3) 0.0202(10) Uani 1 1 d . . .
C74 C 0.2153(3) 0.8942(2) 0.5351(3) 0.0211(11) Uani 1 1 d . . .
H74 H 0.1801 0.9143 0.5624 0.025 Uiso 1 1 calc R . .
C75 C 0.1794(3) 0.86979(19) 0.4663(3) 0.0194(10) Uani 1 1 d . . .
H75 H 0.1197 0.8740 0.4453 0.023 Uiso 1 1 calc R . .
C76 C 0.2289(3) 0.83793(18) 0.4244(3) 0.0174(10) Uani 1 1 d . . .
C77 C 0.0809(3) 0.8474(2) 0.2955(3) 0.0164(10) Uani 1 1 d . . .
C78 C 0.0910(3) 0.9049(2) 0.2869(3) 0.0202(10) Uani 1 1 d . . .
H78 H 0.1450 0.9218 0.3076 0.024 Uiso 1 1 calc R . .
C79 C 0.0229(3) 0.9377(2) 0.2483(3) 0.0217(11) Uani 1 1 d . . .
H79 H 0.0308 0.9767 0.2424 0.026 Uiso 1 1 calc R . .
C80 C -0.0558(3) 0.9139(2) 0.2187(3) 0.0229(11) Uani 1 1 d . . .
H80 H -0.1021 0.9363 0.1917 0.027 Uiso 1 1 calc R . .
C81 C -0.0672(3) 0.8569(2) 0.2283(3) 0.0197(10) Uani 1 1 d . . .
H81 H -0.1218 0.8405 0.2089 0.024 Uiso 1 1 calc R . .
C82 C -0.0005(3) 0.8245(2) 0.2656(3) 0.0205(10) Uani 1 1 d . . .
H82 H -0.0093 0.7856 0.2716 0.025 Uiso 1 1 calc R . .
C83 C 0.2299(3) 0.7952(2) 0.2627(3) 0.0214(11) Uani 1 1 d . . .
C84 C 0.2478(3) 0.7416(2) 0.2399(3) 0.0213(10) Uani 1 1 d . . .
H84 H 0.2335 0.7098 0.2667 0.026 Uiso 1 1 calc R . .
C85 C 0.2870(3) 0.7349(2) 0.1773(3) 0.0276(11) Uani 1 1 d . . .
H85 H 0.2981 0.6983 0.1609 0.033 Uiso 1 1 calc R . .
C86 C 0.3096(4) 0.7810(3) 0.1392(3) 0.0333(13) Uani 1 1 d . . .
H86 H 0.3371 0.7762 0.0973 0.040 Uiso 1 1 calc R . .
C87 C 0.2918(4) 0.8345(3) 0.1626(4) 0.0345(14) Uani 1 1 d . . .
H87 H 0.3081 0.8663 0.1370 0.041 Uiso 1 1 calc R . .
C88 C 0.2508(4) 0.8415(2) 0.2226(3) 0.0292(12) Uani 1 1 d . . .
H88 H 0.2366 0.8781 0.2367 0.035 Uiso 1 1 calc R . .
C89 C 0.0547(3) 0.4454(2) 0.2963(3) 0.0179(10) Uani 1 1 d . . .
C90 C 0.0709(3) 0.48670(19) 0.3517(3) 0.0172(10) Uani 1 1 d . . .
H90 H 0.1031 0.5186 0.3435 0.021 Uiso 1 1 calc R . .
C91 C 0.0410(3) 0.4828(2) 0.4198(3) 0.0193(10) Uani 1 1 d . . .
H91 H 0.0530 0.5116 0.4580 0.023 Uiso 1 1 calc R . .
C92 C -0.0068(3) 0.4363(2) 0.4312(3) 0.0204(10) Uani 1 1 d . . .
H92 H -0.0296 0.4340 0.4764 0.024 Uiso 1 1 calc R . .
C93 C -0.0211(4) 0.3937(2) 0.3777(3) 0.0309(13) Uani 1 1 d . . .
H93 H -0.0524 0.3616 0.3866 0.037 Uiso 1 1 calc R . .
C94 C 0.0103(4) 0.3974(2) 0.3096(3) 0.0257(12) Uani 1 1 d . . .
H94 H 0.0015 0.3676 0.2729 0.031 Uiso 1 1 calc R . .
C95 C 0.1353(3) 0.3921(2) 0.1831(3) 0.0236(11) Uani 1 1 d . . .
C96 C 0.0841(4) 0.3462(2) 0.1554(3) 0.0315(13) Uani 1 1 d . . .
H96 H 0.0236 0.3492 0.1459 0.038 Uiso 1 1 calc R . .
C97 C 0.1210(4) 0.2967(2) 0.1420(4) 0.0387(15) Uani 1 1 d . . .
H97 H 0.0860 0.2650 0.1245 0.046 Uiso 1 1 calc R . .
C98 C 0.2083(5) 0.2924(3) 0.1537(5) 0.0532(19) Uani 1 1 d . . .
H98 H 0.2334 0.2577 0.1447 0.064 Uiso 1 1 calc R . .
C99 C 0.2590(5) 0.3377(3) 0.1783(5) 0.0519(19) Uani 1 1 d . . .
H99 H 0.3193 0.3350 0.1849 0.062 Uiso 1 1 calc R . .
C100 C 0.2225(4) 0.3878(3) 0.1936(4) 0.0371(14) Uani 1 1 d . . .
H100 H 0.2579 0.4192 0.2115 0.045 Uiso 1 1 calc R . .
C101 C -0.0071(3) 0.46825(19) 0.1300(3) 0.0167(10) Uani 1 1 d . . .
C102 C -0.0856(3) 0.4478(2) 0.1422(3) 0.0208(10) Uani 1 1 d . . .
H102 H -0.0889 0.4343 0.1921 0.025 Uiso 1 1 calc R . .
C103 C -0.1565(4) 0.4475(2) 0.0826(3) 0.0241(11) Uani 1 1 d . . .
H103 H -0.2089 0.4342 0.0923 0.029 Uiso 1 1 calc R . .
C104 C -0.1550(3) 0.4663(2) 0.0066(3) 0.0195(10) Uani 1 1 d . . .
C105 C -0.2274(4) 0.4646(2) -0.0547(3) 0.0263(12) Uani 1 1 d . . .
H105 H -0.2799 0.4507 -0.0459 0.032 Uiso 1 1 calc R . .
C106 C -0.2232(4) 0.4828(2) -0.1274(3) 0.0313(13) Uani 1 1 d . . .
H106 H -0.2727 0.4816 -0.1691 0.038 Uiso 1 1 calc R . .
C107 C -0.1460(4) 0.5033(2) -0.1405(3) 0.0306(13) Uani 1 1 d . . .
H107 H -0.1433 0.5150 -0.1915 0.037 Uiso 1 1 calc R . .
C108 C -0.0747(3) 0.5068(2) -0.0814(3) 0.0234(11) Uani 1 1 d . . .
H108 H -0.0232 0.5214 -0.0914 0.028 Uiso 1 1 calc R . .
C109 C -0.0767(3) 0.4887(2) -0.0047(3) 0.0200(10) Uani 1 1 d . . .
C110 C -0.0030(3) 0.49154(19) 0.0584(3) 0.0196(10) Uani 1 1 d . . .
C111 C 0.0785(3) 0.5166(2) 0.0450(3) 0.0208(10) Uani 1 1 d . . .
C112 C 0.1356(3) 0.4805(2) 0.0168(3) 0.0199(10) Uani 1 1 d . . .
C113 C 0.1151(4) 0.4239(2) -0.0033(3) 0.0253(11) Uani 1 1 d . . .
H113 H 0.0608 0.4097 0.0000 0.030 Uiso 1 1 calc R . .
C114 C 0.1714(4) 0.3893(2) -0.0274(3) 0.0311(13) Uani 1 1 d . . .
H114 H 0.1558 0.3516 -0.0413 0.037 Uiso 1 1 calc R . .
C115 C 0.2514(4) 0.4089(3) -0.0315(4) 0.0386(15) Uani 1 1 d . . .
H115 H 0.2911 0.3843 -0.0469 0.046 Uiso 1 1 calc R . .
C116 C 0.2739(4) 0.4631(3) -0.0138(4) 0.0375(14) Uani 1 1 d . . .
H116 H 0.3284 0.4762 -0.0183 0.045 Uiso 1 1 calc R . .
C117 C 0.2163(3) 0.5005(2) 0.0116(3) 0.0233(11) Uani 1 1 d . . .
C118 C 0.2371(3) 0.5570(2) 0.0298(3) 0.0265(11) Uani 1 1 d . . .
H118 H 0.2915 0.5710 0.0262 0.032 Uiso 1 1 calc R . .
C119 C 0.1799(3) 0.5917(2) 0.0525(3) 0.0218(11) Uani 1 1 d . . .
H119 H 0.1946 0.6298 0.0637 0.026 Uiso 1 1 calc R . .
C120 C 0.0999(3) 0.5721(2) 0.0596(3) 0.0174(10) Uani 1 1 d . . .
C121 C 0.0572(3) 0.6909(2) 0.0635(3) 0.0203(10) Uani 1 1 d . . .
C122 C 0.0743(4) 0.6977(2) -0.0105(3) 0.0283(12) Uani 1 1 d . . .
H122 H 0.0763 0.6660 -0.0426 0.034 Uiso 1 1 calc R . .
C123 C 0.0882(4) 0.7506(2) -0.0367(4) 0.0358(14) Uani 1 1 d . . .
H123 H 0.0999 0.7552 -0.0869 0.043 Uiso 1 1 calc R . .
C124 C 0.0853(4) 0.7969(2) 0.0099(3) 0.0322(13) Uani 1 1 d . . .
H124 H 0.0958 0.8331 -0.0081 0.039 Uiso 1 1 calc R . .
C125 C 0.0671(3) 0.7906(2) 0.0822(3) 0.0244(11) Uani 1 1 d . . .
H125 H 0.0639 0.8226 0.1135 0.029 Uiso 1 1 calc R . .
C126 C 0.0536(3) 0.7380(2) 0.1095(3) 0.0198(10) Uani 1 1 d . . .
H126 H 0.0418 0.7338 0.1597 0.024 Uiso 1 1 calc R . .
C127 C -0.0792(3) 0.6122(2) 0.0605(3) 0.0199(10) Uani 1 1 d . . .
C128 C -0.1295(3) 0.59329(19) 0.1082(3) 0.0217(11) Uani 1 1 d . . .
H128 H -0.1044 0.5838 0.1609 0.026 Uiso 1 1 calc R . .
C129 C -0.2176(4) 0.5878(2) 0.0798(3) 0.0277(12) Uani 1 1 d . . .
H129 H -0.2523 0.5739 0.1127 0.033 Uiso 1 1 calc R . .
C130 C -0.2540(4) 0.6025(2) 0.0040(3) 0.0324(13) Uani 1 1 d . . .
H130 H -0.3141 0.5991 -0.0153 0.039 Uiso 1 1 calc R . .
C131 C -0.2039(4) 0.6222(3) -0.0440(3) 0.0328(13) Uani 1 1 d . . .
H131 H -0.2295 0.6322 -0.0964 0.039 Uiso 1 1 calc R . .
C132 C -0.1165(3) 0.6274(2) -0.0160(3) 0.0246(11) Uani 1 1 d . . .
H132 H -0.0820 0.6414 -0.0490 0.029 Uiso 1 1 calc R . .
Cl5 Cl 0.11056(14) 0.57452(9) 0.83697(11) 0.0609(5) Uani 1 1 d . . .
Cl4 Cl 0.0875(8) 0.7555(5) 0.7506(6) 0.168(5) Uani 0.432(8) 1 d P A 1
Cl4' Cl 0.4261(4) 0.4966(4) 0.1814(5) 0.159(4) Uani 0.568(8) 1 d P A 2
Cl6 Cl -0.0373(2) 0.64547(19) 0.79312(13) 0.1333(16) Uani 1 1 d . . .
C133 C 0.0557(8) 0.6236(5) 0.7742(5) 0.096(4) Uani 1 1 d . . .
H13A H 0.0932 0.6566 0.7750 0.115 Uiso 1 1 calc R . .
H13B H 0.0436 0.6079 0.7207 0.115 Uiso 1 1 calc R . .

loop_
_atom_site_aniso_label
_atom_site_aniso_U_11
_atom_site_aniso_U_22
_atom_site_aniso_U_33
_atom_site_aniso_U_23
_atom_site_aniso_U_13
_atom_site_aniso_U_12
Au1 0.01830(9) 0.01137(8) 0.01599(9) -0.00011(7) 0.00543(7) -0.00026(7)
Au2 0.01401(8) 0.01309(8) 0.01742(9) 0.00050(7) 0.00598(7) -0.00083(7)
Au3 0.01577(9) 0.01139(8) 0.02329(10) -0.00214(7) 0.00762(7) -0.00019(7)
Au4 0.01605(9) 0.00916(8) 0.01992(9) -0.00069(7) 0.00647(7) -0.00032(7)
Au5 0.02049(9) 0.01487(9) 0.01576(9) 0.00131(7) 0.00420(7) 0.00122(7)
Au6 0.01846(9) 0.01163(8) 0.01449(9) 0.00026(7) 0.00586(7) 0.00158(7)
Cl1 0.0370(7) 0.0240(6) 0.0207(6) -0.0066(5) 0.0081(5) -0.0021(5)
Cl2 0.0217(6) 0.0169(6) 0.0402(7) -0.0064(5) 0.0153(6) 0.0003(5)
Cl3 0.0267(7) 0.0240(6) 0.0317(7) -0.0012(5) 0.0081(6) -0.0061(5)
S1 0.0162(5) 0.0103(5) 0.0148(5) -0.0003(4) 0.0049(4) -0.0003(4)
P1 0.0148(6) 0.0118(5) 0.0151(6) 0.0014(4) 0.0049(5) 0.0010(4)
P2 0.0141(6) 0.0151(6) 0.0188(6) -0.0007(5) 0.0066(5) -0.0004(5)
P3 0.0150(6) 0.0129(6) 0.0241(6) -0.0022(5) 0.0057(5) -0.0003(5)
P4 0.0166(6) 0.0100(5) 0.0258(7) -0.0001(5) 0.0094(5) 0.0004(5)
P5 0.0211(6) 0.0111(5) 0.0160(6) -0.0002(4) 0.0018(5) 0.0023(5)
P6 0.0210(6) 0.0134(5) 0.0141(6) 0.0015(5) 0.0051(5) 0.0029(5)
C1 0.023(3) 0.016(2) 0.010(2) -0.0030(17) 0.0043(19) -0.0012(19)
C2 0.019(2) 0.011(2) 0.021(2) 0.0013(18) 0.0050(19) -0.0015(18)
C3 0.022(3) 0.021(2) 0.026(3) 0.002(2) 0.013(2) 0.000(2)
C4 0.015(2) 0.030(3) 0.028(3) 0.000(2) 0.007(2) 0.006(2)
C5 0.026(3) 0.022(3) 0.027(3) 0.008(2) 0.010(2) 0.006(2)
C6 0.019(2) 0.021(2) 0.021(2) 0.006(2) 0.010(2) 0.000(2)
C7 0.019(2) 0.014(2) 0.025(3) 0.005(2) 0.005(2) -0.0001(19)
C8 0.026(3) 0.012(2) 0.031(3) 0.003(2) 0.015(2) 0.003(2)
C9 0.034(3) 0.015(2) 0.030(3) 0.007(2) 0.011(2) -0.003(2)
C10 0.027(3) 0.025(3) 0.026(3) 0.014(2) 0.009(2) 0.003(2)
C11 0.020(2) 0.024(3) 0.021(2) 0.005(2) 0.005(2) 0.003(2)
C12 0.020(3) 0.023(3) 0.026(3) 0.006(2) 0.007(2) 0.002(2)
C13 0.014(2) 0.012(2) 0.021(2) 0.0009(17) 0.0079(19) 0.0008(17)
C14 0.017(2) 0.021(2) 0.021(2) -0.0001(19) 0.005(2) -0.0005(19)
C15 0.015(2) 0.020(2) 0.025(3) -0.005(2) 0.008(2) -0.0027(19)
C16 0.019(2) 0.015(2) 0.024(3) -0.0041(19) 0.014(2) -0.0050(19)
C17 0.026(3) 0.020(3) 0.033(3) -0.009(2) 0.016(2) -0.002(2)
C18 0.035(3) 0.018(3) 0.042(3) -0.002(2) 0.026(3) 0.003(2)
C19 0.016(2) 0.022(3) 0.031(3) 0.003(2) 0.010(2) 0.003(2)
C20 0.018(2) 0.018(2) 0.027(3) -0.001(2) 0.009(2) 0.0036(19)
C21 0.018(2) 0.012(2) 0.027(3) 0.0020(18) 0.015(2) -0.0019(18)
C22 0.011(2) 0.015(2) 0.018(2) -0.0010(17) 0.0063(18) -0.0018(17)
C23 0.015(2) 0.011(2) 0.026(2) 0.0054(19) 0.0072(19) 0.0024(18)
C24 0.009(2) 0.008(2) 0.030(3) -0.0021(18) 0.0066(19) 0.0010(16)
C25 0.015(2) 0.014(2) 0.023(2) 0.0006(18) 0.0084(19) 0.0016(18)
C26 0.018(2) 0.017(2) 0.032(3) 0.006(2) 0.011(2) 0.0027(19)
C27 0.017(2) 0.015(2) 0.041(3) 0.010(2) 0.012(2) -0.001(2)
C28 0.016(2) 0.012(2) 0.037(3) 0.001(2) 0.004(2) 0.0007(19)
C29 0.013(2) 0.009(2) 0.035(3) 0.0039(19) 0.007(2) 0.0029(17)
C30 0.017(2) 0.015(2) 0.030(3) -0.004(2) 0.001(2) 0.0011(19)
C31 0.025(3) 0.022(3) 0.018(2) -0.007(2) 0.010(2) -0.001(2)
C32 0.016(2) 0.014(2) 0.017(2) 0.0002(18) 0.0086(18) -0.0032(18)
C33 0.018(2) 0.022(2) 0.022(3) 0.001(2) 0.012(2) 0.000(2)
C34 0.016(3) 0.021(3) 0.043(3) 0.001(2) 0.011(2) 0.001(2)
C35 0.037(3) 0.021(3) 0.053(4) -0.004(3) 0.021(3) -0.001(2)
C36 0.045(4) 0.016(3) 0.048(4) -0.001(2) 0.025(3) -0.005(2)
C37 0.039(3) 0.016(3) 0.029(3) -0.005(2) 0.014(2) -0.008(2)
C38 0.024(3) 0.023(3) 0.022(3) 0.000(2) 0.009(2) -0.008(2)
C39 0.028(3) 0.014(2) 0.025(3) 0.0019(19) 0.010(2) 0.000(2)
C40 0.025(3) 0.041(3) 0.032(3) 0.005(3) 0.012(2) 0.008(3)
C41 0.029(3) 0.043(4) 0.028(3) 0.009(3) -0.003(2) 0.013(3)
C42 0.035(3) 0.023(3) 0.026(3) 0.005(2) 0.005(2) 0.001(2)
C43 0.038(3) 0.014(2) 0.030(3) 0.006(2) 0.017(2) 0.004(2)
C44 0.021(2) 0.014(2) 0.024(3) 0.0034(19) 0.010(2) 0.0044(19)
C45 0.010(2) 0.018(2) 0.023(2) 0.0035(19) 0.0066(19) -0.0007(18)
C46 0.019(3) 0.015(2) 0.029(3) 0.000(2) 0.006(2) 0.0031(19)
C47 0.022(3) 0.024(3) 0.031(3) -0.005(2) 0.009(2) -0.004(2)
C48 0.023(3) 0.008(2) 0.040(3) 0.002(2) 0.012(2) -0.0016(19)
C49 0.033(3) 0.025(3) 0.022(3) 0.003(2) 0.016(2) 0.004(2)
C50 0.018(3) 0.024(3) 0.029(3) -0.001(2) 0.011(2) -0.006(2)
C51 0.020(3) 0.017(3) 0.038(3) -0.004(2) 0.008(2) -0.001(2)
C52 0.028(3) 0.038(3) 0.038(3) -0.012(3) 0.010(3) -0.008(3)
C53 0.045(4) 0.062(5) 0.049(4) -0.026(4) 0.005(3) -0.013(4)
C54 0.029(3) 0.060(5) 0.048(4) -0.021(3) -0.007(3) -0.012(3)
C55 0.025(3) 0.032(3) 0.065(5) -0.012(3) 0.000(3) -0.003(3)
C56 0.016(2) 0.019(3) 0.048(3) -0.001(2) 0.007(2) 0.002(2)
C57 0.011(2) 0.016(2) 0.029(3) 0.000(2) 0.0073(19) 0.0007(18)
C58 0.021(3) 0.015(2) 0.029(3) 0.004(2) 0.007(2) 0.0043(19)
C59 0.020(2) 0.021(2) 0.026(3) -0.005(2) 0.009(2) 0.001(2)
C60 0.017(2) 0.022(2) 0.022(2) -0.002(2) 0.009(2) 0.006(2)
C61 0.023(3) 0.024(3) 0.035(3) 0.002(2) 0.015(2) 0.002(2)
C62 0.020(3) 0.030(3) 0.045(3) 0.005(3) 0.017(3) -0.001(2)
C63 0.032(3) 0.021(3) 0.044(3) 0.006(2) 0.018(3) 0.002(2)
C64 0.024(3) 0.014(2) 0.038(3) 0.004(2) 0.017(2) 0.001(2)
C65 0.010(2) 0.021(2) 0.032(3) -0.009(2) 0.011(2) -0.0027(19)
C66 0.015(2) 0.015(2) 0.025(3) -0.0048(19) 0.007(2) 0.0026(18)
C67 0.018(2) 0.011(2) 0.029(3) 0.0027(19) 0.007(2) 0.0022(18)
C68 0.022(3) 0.012(2) 0.030(3) -0.0017(19) 0.012(2) -0.0019(19)
C69 0.019(3) 0.020(3) 0.043(3) -0.007(2) 0.016(2) -0.003(2)
C70 0.022(3) 0.019(3) 0.058(4) -0.004(3) 0.011(3) -0.002(2)
C71 0.034(3) 0.030(3) 0.034(3) -0.007(2) 0.012(3) -0.001(2)
C72 0.033(3) 0.017(3) 0.037(3) -0.003(2) 0.014(3) 0.004(2)
C73 0.021(3) 0.012(2) 0.031(3) 0.001(2) 0.013(2) -0.0009(19)
C74 0.023(3) 0.013(2) 0.032(3) -0.002(2) 0.015(2) 0.0002(19)
C75 0.017(2) 0.009(2) 0.036(3) 0.001(2) 0.015(2) 0.0009(18)
C76 0.016(2) 0.008(2) 0.030(3) -0.0006(18) 0.010(2) 0.0005(17)
C77 0.021(2) 0.018(2) 0.013(2) -0.0028(18) 0.0102(19) 0.0024(19)
C78 0.025(3) 0.014(2) 0.026(3) 0.0007(19) 0.014(2) 0.001(2)
C79 0.031(3) 0.018(2) 0.021(3) 0.0042(19) 0.015(2) 0.006(2)
C80 0.029(3) 0.023(3) 0.018(2) -0.003(2) 0.007(2) 0.008(2)
C81 0.017(2) 0.021(2) 0.022(3) -0.003(2) 0.007(2) -0.0022(19)
C82 0.022(3) 0.017(2) 0.025(3) -0.002(2) 0.011(2) -0.003(2)
C83 0.014(2) 0.022(3) 0.028(3) -0.001(2) 0.005(2) 0.0040(19)
C84 0.018(2) 0.018(2) 0.030(3) 0.006(2) 0.010(2) 0.004(2)
C85 0.024(3) 0.029(3) 0.031(3) -0.003(2) 0.010(2) 0.003(2)
C86 0.029(3) 0.041(3) 0.032(3) 0.007(3) 0.012(3) 0.008(3)
C87 0.034(3) 0.033(3) 0.044(4) 0.021(3) 0.024(3) 0.019(3)
C88 0.031(3) 0.019(3) 0.042(3) 0.007(2) 0.017(3) 0.009(2)
C89 0.024(3) 0.015(2) 0.014(2) 0.0077(18) 0.005(2) 0.0071(19)
C90 0.014(2) 0.010(2) 0.027(3) 0.0035(19) 0.005(2) -0.0002(18)
C91 0.022(3) 0.020(2) 0.017(2) 0.0026(19) 0.005(2) 0.001(2)
C92 0.024(3) 0.021(2) 0.016(2) 0.0100(19) 0.004(2) 0.005(2)
C93 0.039(3) 0.024(3) 0.031(3) 0.012(2) 0.012(3) -0.006(2)
C94 0.038(3) 0.015(2) 0.020(3) 0.004(2) -0.001(2) -0.003(2)
C95 0.032(3) 0.016(2) 0.024(3) 0.005(2) 0.007(2) 0.009(2)
C96 0.035(3) 0.019(3) 0.038(3) -0.012(2) 0.003(3) -0.001(2)
C97 0.044(4) 0.019(3) 0.051(4) -0.009(3) 0.006(3) 0.006(3)
C98 0.065(5) 0.024(3) 0.069(5) -0.010(3) 0.012(4) 0.021(3)
C99 0.039(4) 0.034(4) 0.083(5) -0.010(4) 0.013(4) 0.023(3)
C100 0.038(4) 0.028(3) 0.042(4) -0.007(3) 0.003(3) 0.008(3)
C101 0.028(3) 0.011(2) 0.010(2) -0.0042(17) 0.0020(19) 0.0036(19)
C102 0.028(3) 0.015(2) 0.019(2) 0.0035(19) 0.004(2) -0.001(2)
C103 0.028(3) 0.019(3) 0.026(3) -0.003(2) 0.007(2) -0.004(2)
C104 0.022(3) 0.013(2) 0.021(2) -0.0028(18) 0.000(2) 0.0042(19)
C105 0.029(3) 0.020(3) 0.027(3) -0.008(2) 0.001(2) 0.004(2)
C106 0.033(3) 0.029(3) 0.026(3) -0.010(2) -0.004(2) 0.003(2)
C107 0.035(3) 0.035(3) 0.019(3) -0.003(2) 0.001(2) 0.014(3)
C108 0.023(3) 0.027(3) 0.019(3) -0.002(2) 0.002(2) 0.007(2)
C109 0.027(3) 0.013(2) 0.022(3) -0.0014(19) 0.009(2) 0.006(2)
C110 0.024(3) 0.011(2) 0.024(3) -0.0029(19) 0.006(2) 0.0057(19)
C111 0.031(3) 0.019(2) 0.014(2) -0.0008(19) 0.010(2) 0.000(2)
C112 0.026(3) 0.022(3) 0.012(2) -0.0004(19) 0.004(2) 0.009(2)
C113 0.032(3) 0.021(3) 0.024(3) 0.000(2) 0.008(2) 0.009(2)
C114 0.045(4) 0.025(3) 0.022(3) -0.007(2) 0.005(2) 0.010(3)
C115 0.047(4) 0.035(3) 0.039(3) -0.006(3) 0.021(3) 0.020(3)
C116 0.039(4) 0.038(3) 0.036(3) 0.001(3) 0.011(3) 0.015(3)
C117 0.029(3) 0.029(3) 0.012(2) 0.000(2) 0.006(2) 0.008(2)
C118 0.025(3) 0.039(3) 0.018(3) 0.000(2) 0.010(2) -0.002(2)
C119 0.025(3) 0.025(3) 0.017(2) -0.004(2) 0.007(2) 0.002(2)
C120 0.020(2) 0.024(3) 0.008(2) -0.0011(18) 0.0037(18) 0.0044(19)
C121 0.021(3) 0.017(2) 0.025(3) 0.006(2) 0.008(2) 0.0062(19)
C122 0.043(3) 0.025(3) 0.018(3) 0.004(2) 0.010(2) 0.006(2)
C123 0.049(4) 0.028(3) 0.032(3) 0.009(2) 0.014(3) 0.002(3)
C124 0.039(3) 0.025(3) 0.032(3) 0.013(2) 0.007(3) 0.002(2)
C125 0.026(3) 0.015(2) 0.029(3) 0.000(2) 0.001(2) 0.000(2)
C126 0.019(2) 0.015(2) 0.024(3) 0.002(2) 0.004(2) 0.0024(19)
C127 0.019(2) 0.012(2) 0.028(3) -0.0068(19) 0.004(2) 0.0024(18)
C128 0.023(3) 0.011(2) 0.032(3) -0.004(2) 0.008(2) 0.0022(19)
C129 0.031(3) 0.013(2) 0.044(3) -0.003(2) 0.019(3) 0.003(2)
C130 0.024(3) 0.028(3) 0.038(3) -0.008(2) -0.006(2) 0.009(2)
C131 0.029(3) 0.033(3) 0.033(3) -0.007(3) -0.002(2) 0.003(3)
C132 0.028(3) 0.023(3) 0.019(2) -0.001(2) 0.000(2) 0.004(2)
Cl5 0.0767(14) 0.0659(13) 0.0390(9) -0.0009(9) 0.0109(9) -0.0049(10)
Cl4 0.200(11) 0.200(12) 0.119(7) 0.072(7) 0.066(7) 0.031(9)
Cl4' 0.091(4) 0.180(8) 0.184(8) -0.019(6) -0.019(4) 0.061(5)
Cl6 0.104(2) 0.242(5) 0.0396(12) -0.0364(18) -0.0129(12) 0.081(3)
C133 0.150(10) 0.097(8) 0.032(4) -0.014(5) 0.001(5) 0.060(7)

loop_
_atom_type_symbol
_atom_type_description
_atom_type_scat_dispersion_real
_atom_type_scat_dispersion_imag
_atom_type_scat_source
C C 0.0033 0.0016 'International Tables Vol C Tables 4.2.6.8 and 6.1.1.4'
H H 0.0000 0.0000 'International Tables Vol C Tables 4.2.6.8 and 6.1.1.4'
P P 0.1023 0.0942 'International Tables Vol C Tables 4.2.6.8 and 6.1.1.4'
Cl Cl 0.1484 0.1585 'International Tables Vol C Tables 4.2.6.8 and 6.1.1.4'
Au Au -2.0133 8.8022 'International Tables Vol C Tables 4.2.6.8 and 6.1.1.4'
S S 0.1246 0.1234 'International Tables Vol C Tables 4.2.6.8 and 6.1.1.4'

loop_
_geom_angle_atom_site_label_1
_geom_angle_atom_site_label_2
_geom_angle_atom_site_label_3
_geom_angle
P1 Au1 Cl1 173.18(5)
P1 Au1 Au2 90.35(3)
Cl1 Au1 Au2 96.30(3)
P2 Au2 S1 173.40(4)
P2 Au2 Au1 88.10(3)
S1 Au2 Au1 97.79(3)
P2 Au2 Au6 132.49(3)
S1 Au2 Au6 47.82(3)
Au1 Au2 Au6 110.949(7)
P2 Au2 Au4 127.35(3)
S1 Au2 Au4 46.14(3)
Au1 Au2 Au4 140.914(8)
Au6 Au2 Au4 59.804(6)
P3 Au3 Cl2 174.29(5)
P3 Au3 Au4 93.75(3)
Cl2 Au3 Au4 91.41(3)
P4 Au4 S1 171.75(4)
P4 Au4 Au3 87.44(3)
S1 Au4 Au3 100.07(3)
P4 Au4 Au6 124.31(3)
S1 Au4 Au6 47.49(3)
Au3 Au4 Au6 144.102(8)
P4 Au4 Au2 133.31(3)
S1 Au4 Au2 46.43(3)
Au3 Au4 Au2 113.268(7)
Au6 Au4 Au2 59.162(5)
P5 Au5 Cl3 174.11(5)
P5 Au5 Au6 95.16(3)
Cl3 Au5 Au6 90.31(3)
P6 Au6 S1 173.83(4)
P6 Au6 Au5 85.97(3)
S1 Au6 Au5 99.47(3)
P6 Au6 Au2 126.45(3)
S1 Au6 Au2 47.39(3)
Au5 Au6 Au2 139.939(8)
P6 Au6 Au4 132.95(3)
S1 Au6 Au4 46.77(3)
Au5 Au6 Au4 116.702(8)
Au2 Au6 Au4 61.035(6)
Au4 S1 Au2 87.43(4)
Au4 S1 Au6 85.74(4)
Au2 S1 Au6 84.79(4)
C1 P1 C7 104.4(2)
C1 P1 C13 107.9(2)
C7 P1 C13 102.2(2)
C1 P1 Au1 108.18(15)
C7 P1 Au1 112.14(17)
C13 P1 Au1 120.72(16)
C33 P2 C39 103.0(2)
C33 P2 C32 109.1(2)
C39 P2 C32 106.7(2)
C33 P2 Au2 110.47(17)
C39 P2 Au2 112.89(16)
C32 P2 Au2 114.06(16)
C57 P3 C45 109.5(2)
C57 P3 C51 104.0(2)
C45 P3 C51 104.2(2)
C57 P3 Au3 117.87(16)
C45 P3 Au3 108.13(15)
C51 P3 Au3 112.30(17)
C77 P4 C83 104.1(2)
C77 P4 C76 104.9(2)
C83 P4 C76 111.8(2)
C77 P4 Au4 111.54(16)
C83 P4 Au4 109.37(17)
C76 P4 Au4 114.56(16)
C89 P5 C95 105.7(2)
C89 P5 C101 105.8(2)
C95 P5 C101 104.6(2)
C89 P5 Au5 110.17(17)
C95 P5 Au5 111.65(19)
C101 P5 Au5 118.08(16)
C127 P6 C121 103.5(2)
C127 P6 C120 111.3(2)
C121 P6 C120 105.4(2)
C127 P6 Au6 109.38(17)
C121 P6 Au6 111.96(17)
C120 P6 Au6 114.62(15)
C2 C1 C6 119.0(4)
C2 C1 P1 121.3(4)
C6 C1 P1 119.1(4)
C3 C2 C1 120.6(4)
C3 C2 H2 119.7
C1 C2 H2 119.7
C2 C3 C4 120.2(5)
C2 C3 H3 119.9
C4 C3 H3 119.9
C5 C4 C3 119.3(5)
C5 C4 H4 120.3
C3 C4 H4 120.3
C4 C5 C6 120.7(5)
C4 C5 H5 119.7
C6 C5 H5 119.7
C5 C6 C1 120.2(5)
C5 C6 H6 119.9
C1 C6 H6 119.9
C8 C7 C12 120.1(5)
C8 C7 P1 119.6(4)
C12 C7 P1 120.3(4)
C9 C8 C7 120.0(5)
C9 C8 H8 120.0
C7 C8 H8 120.0
C8 C9 C10 120.5(5)
C8 C9 H9 119.8
C10 C9 H9 119.8
C9 C10 C11 119.8(5)
C9 C10 H10 120.1
C11 C10 H10 120.1
C12 C11 C10 120.4(5)
C12 C11 H11 119.8
C10 C11 H11 119.8
C11 C12 C7 119.2(5)
C11 C12 H12 120.4
C7 C12 H12 120.4
C22 C13 C14 120.2(4)
C22 C13 P1 119.9(3)
C14 C13 P1 118.6(4)
C15 C14 C13 121.8(5)
C15 C14 H14 119.1
C13 C14 H14 119.1
C14 C15 C16 119.9(5)
C14 C15 H15 120.1
C16 C15 H15 120.1
C15 C16 C21 118.9(4)
C15 C16 C17 121.6(5)
C21 C16 C17 119.5(5)
C18 C17 C16 120.2(5)
C18 C17 H17 119.9
C16 C17 H17 119.9
C17 C18 C19 120.2(5)
C17 C18 H18 119.9
C19 C18 H18 119.9
C20 C19 C18 121.5(5)
C20 C19 H19 119.2
C18 C19 H19 119.2
C19 C20 C21 120.6(5)
C19 C20 H20 119.7
C21 C20 H20 119.7
C16 C21 C20 118.0(4)
C16 C21 C22 120.3(4)
C20 C21 C22 121.6(5)
C13 C22 C21 118.8(4)
C13 C22 C23 121.8(4)
C21 C22 C23 119.2(4)
C32 C23 C24 120.1(4)
C32 C23 C22 123.4(4)
C24 C23 C22 116.3(4)
C29 C24 C25 118.5(4)
C29 C24 C23 119.1(4)
C25 C24 C23 122.3(4)
C26 C25 C24 120.3(5)
C26 C25 H25 119.9
C24 C25 H25 119.9
C25 C26 C27 120.9(5)
C25 C26 H26 119.6
C27 C26 H26 119.6
C28 C27 C26 120.9(5)
C28 C27 H27 119.5
C26 C27 H27 119.5
C27 C28 C29 120.3(5)
C27 C28 H28 119.9
C29 C28 H28 119.9
C30 C29 C24 119.6(4)
C30 C29 C28 121.3(5)
C24 C29 C28 119.0(5)
C31 C30 C29 120.8(5)
C31 C30 H30 119.6
C29 C30 H30 119.6
C30 C31 C32 120.3(4)
C30 C31 H31 119.9
C32 C31 H31 119.9
C23 C32 C31 119.8(4)
C23 C32 P2 123.9(4)
C31 C32 P2 115.7(3)
C38 C33 C34 118.3(5)
C38 C33 P2 118.8(4)
C34 C33 P2 122.9(4)
C35 C34 C33 121.1(5)
C35 C34 H34 119.5
C33 C34 H34 119.5
C34 C35 C36 119.7(6)
C34 C35 H35 120.1
C36 C35 H35 120.1
C37 C36 C35 119.9(5)
C37 C36 H36 120.1
C35 C36 H36 120.1
C36 C37 C38 120.3(6)
C36 C37 H37 119.8
C38 C37 H37 119.8
C37 C38 C33 120.7(5)
C37 C38 H38 119.6
C33 C38 H38 119.6
C44 C39 C40 119.0(5)
C44 C39 P2 117.9(4)
C40 C39 P2 122.9(4)
C41 C40 C39 120.5(5)
C41 C40 H40 119.8
C39 C40 H40 119.8
C42 C41 C40 120.1(5)
C42 C41 H41 119.9
C40 C41 H41 119.9
C41 C42 C43 120.3(5)
C41 C42 H42 119.8
C43 C42 H42 119.8
C44 C43 C42 119.4(5)
C44 C43 H43 120.3
C42 C43 H43 120.3
C39 C44 C43 120.7(5)
C39 C44 H44 119.7
C43 C44 H44 119.7
C50 C45 C46 119.6(5)
C50 C45 P3 119.8(4)
C46 C45 P3 120.2(4)
C47 C46 C45 118.9(5)
C47 C46 H46 120.5
C45 C46 H46 120.5
C48 C47 C46 120.7(5)
C48 C47 H47 119.7
C46 C47 H47 119.7
C49 C48 C47 120.3(5)
C49 C48 H48 119.9
C47 C48 H48 119.9
C48 C49 C50 120.6(5)
C48 C49 H49 119.7
C50 C49 H49 119.7
C49 C50 C45 119.9(5)
C49 C50 H50 120.1
C45 C50 H50 120.1
C56 C51 C52 119.8(5)
C56 C51 P3 120.7(4)
C52 C51 P3 119.4(4)
C53 C52 C51 119.9(6)
C53 C52 H52 120.0
C51 C52 H52 120.0
C52 C53 C54 121.2(7)
C52 C53 H53 119.4
C54 C53 H53 119.4
C53 C54 C55 118.8(6)
C53 C54 H54 120.6
C55 C54 H54 120.6
C54 C55 C56 120.8(6)
C54 C55 H55 119.6
C56 C55 H55 119.6
C51 C56 C55 119.4(6)
C51 C56 H56 120.3
C55 C56 H56 120.3
C66 C57 C58 120.2(4)
C66 C57 P3 119.9(4)
C58 C57 P3 119.4(4)
C59 C58 C57 120.1(5)
C59 C58 H58 120.0
C57 C58 H58 120.0
C58 C59 C60 121.6(5)
C58 C59 H59 119.2
C60 C59 H59 119.2
C59 C60 C65 119.0(4)
C59 C60 C61 121.7(5)
C65 C60 C61 119.2(5)
C62 C61 C60 121.7(5)
C62 C61 H61 119.2
C60 C61 H61 119.2
C61 C62 C63 119.5(5)
C61 C62 H62 120.3
C63 C62 H62 120.3
C64 C63 C62 120.8(5)
C64 C63 H63 119.6
C62 C63 H63 119.6
C63 C64 C65 120.5(5)
C63 C64 H64 119.8
C65 C64 H64 119.8
C60 C65 C64 118.2(4)
C60 C65 C66 120.4(4)
C64 C65 C66 121.4(4)
C57 C66 C65 118.3(4)
C57 C66 C67 121.7(4)
C65 C66 C67 119.9(4)
C76 C67 C68 119.1(4)
C76 C67 C66 121.8(4)
C68 C67 C66 119.1(4)
C69 C68 C73 118.9(5)
C69 C68 C67 121.7(5)
C73 C68 C67 119.4(5)
C70 C69 C68 120.7(5)
C70 C69 H69 119.7
C68 C69 H69 119.7
C69 C70 C71 121.1(5)
C69 C70 H70 119.5
C71 C70 H70 119.5
C72 C71 C70 119.1(5)
C72 C71 H71 120.5
C70 C71 H71 120.5
C71 C72 C73 121.6(5)
C71 C72 H72 119.2
C73 C72 H72 119.2
C74 C73 C72 122.5(5)
C74 C73 C68 118.8(5)
C72 C73 C68 118.6(5)
C75 C74 C73 121.3(5)
C75 C74 H74 119.3
C73 C74 H74 119.3
C74 C75 C76 121.4(5)
C74 C75 H75 119.3
C76 C75 H75 119.3
C67 C76 C75 119.6(5)
C67 C76 P4 123.6(4)
C75 C76 P4 116.0(4)
C78 C77 C82 117.7(5)
C78 C77 P4 123.2(4)
C82 C77 P4 119.0(4)
C79 C78 C77 120.6(5)
C79 C78 H78 119.7
C77 C78 H78 119.7
C80 C79 C78 120.3(5)
C80 C79 H79 119.8
C78 C79 H79 119.8
C79 C80 C81 119.6(5)
C79 C80 H80 120.2
C81 C80 H80 120.2
C82 C81 C80 120.4(5)
C82 C81 H81 119.8
C80 C81 H81 119.8
C81 C82 C77 121.4(5)
C81 C82 H82 119.3
C77 C82 H82 119.3
C84 C83 C88 119.6(5)
C84 C83 P4 117.3(4)
C88 C83 P4 122.7(4)
C83 C84 C85 119.6(5)
C83 C84 H84 120.2
C85 C84 H84 120.2
C86 C85 C84 120.5(5)
C86 C85 H85 119.8
C84 C85 H85 119.8
C85 C86 C87 119.7(5)
C85 C86 H86 120.2
C87 C86 H86 120.2
C88 C87 C86 120.3(5)
C88 C87 H87 119.9
C86 C87 H87 119.9
C87 C88 C83 120.3(5)
C87 C88 H88 119.8
C83 C88 H88 119.8
C90 C89 C94 119.6(4)
C90 C89 P5 116.3(4)
C94 C89 P5 124.1(4)
C89 C90 C91 121.2(4)
C89 C90 H90 119.4
C91 C90 H90 119.4
C92 C91 C90 119.1(5)
C92 C91 H91 120.4
C90 C91 H91 120.4
C93 C92 C91 120.4(5)
C93 C92 H92 119.8
C91 C92 H92 119.8
C92 C93 C94 120.2(5)
C92 C93 H93 119.9
C94 C93 H93 119.9
C89 C94 C93 119.4(5)
C89 C94 H94 120.3
C93 C94 H94 120.3
C100 C95 C96 119.3(5)
C100 C95 P5 118.4(4)
C96 C95 P5 122.3(4)
C97 C96 C95 119.9(6)
C97 C96 H96 120.1
C95 C96 H96 120.1
C96 C97 C98 120.5(6)
C96 C97 H97 119.8
C98 C97 H97 119.8
C99 C98 C97 120.2(6)
C99 C98 H98 119.9
C97 C98 H98 119.9
C98 C99 C100 119.9(6)
C98 C99 H99 120.0
C100 C99 H99 120.0
C95 C100 C99 120.2(6)
C95 C100 H100 119.9
C99 C100 H100 119.9
C110 C101 C102 120.2(5)
C110 C101 P5 120.6(4)
C102 C101 P5 119.0(4)
C103 C102 C101 120.3(5)
C103 C102 H102 119.9
C101 C102 H102 119.9
C102 C103 C104 122.2(5)
C102 C103 H103 118.9
C104 C103 H103 118.9
C105 C104 C103 122.0(5)
C105 C104 C109 120.6(5)
C103 C104 C109 117.3(5)
C106 C105 C104 120.3(5)
C106 C105 H105 119.9
C104 C105 H105 119.9
C105 C106 C107 120.0(5)
C105 C106 H106 120.0
C107 C106 H106 120.0
C108 C107 C106 121.1(5)
C108 C107 H107 119.4
C106 C107 H107 119.4
C107 C108 C109 120.6(5)
C107 C108 H108 119.7
C109 C108 H108 119.7
C104 C109 C108 117.4(5)
C104 C109 C110 120.6(4)
C108 C109 C110 122.0(5)
C101 C110 C109 118.9(5)
C101 C110 C111 121.6(5)
C109 C110 C111 119.5(4)
C120 C111 C112 119.5(5)
C120 C111 C110 122.8(4)
C112 C111 C110 117.7(4)
C117 C112 C113 118.2(5)
C117 C112 C111 119.6(5)
C113 C112 C111 122.2(5)
C114 C113 C112 121.6(5)
C114 C113 H113 119.2
C112 C113 H113 119.2
C113 C114 C115 120.0(6)
C113 C114 H114 120.0
C115 C114 H114 120.0
C116 C115 C114 120.7(5)
C116 C115 H115 119.7
C114 C115 H115 119.7
C115 C116 C117 120.6(6)
C115 C116 H116 119.7
C117 C116 H116 119.7
C112 C117 C118 119.0(5)
C112 C117 C116 118.8(5)
C118 C117 C116 122.2(5)
C119 C118 C117 120.5(5)
C119 C118 H118 119.7
C117 C118 H118 119.7
C118 C119 C120 121.1(5)
C118 C119 H119 119.5
C120 C119 H119 119.5
C111 C120 C119 120.1(4)
C111 C120 P6 124.1(4)
C119 C120 P6 115.4(4)
C126 C121 C122 119.4(5)
C126 C121 P6 118.2(4)
C122 C121 P6 122.4(4)
C123 C122 C121 119.8(5)
C123 C122 H122 120.1
C121 C122 H122 120.1
C122 C123 C124 120.2(5)
C122 C123 H123 119.9
C124 C123 H123 119.9
C125 C124 C123 120.2(5)
C125 C124 H124 119.9
C123 C124 H124 119.9
C124 C125 C126 120.3(5)
C124 C125 H125 119.9
C126 C125 H125 119.9
C125 C126 C121 120.1(5)
C125 C126 H126 120.0
C121 C126 H126 120.0
C128 C127 C132 119.8(5)
C128 C127 P6 118.9(4)
C132 C127 P6 121.1(4)
C127 C128 C129 120.3(5)
C127 C128 H128 119.9
C129 C128 H128 119.9
C130 C129 C128 119.7(5)
C130 C129 H129 120.2
C128 C129 H129 120.2
C129 C130 C131 120.3(5)
C129 C130 H130 119.8
C131 C130 H130 119.8
C130 C131 C132 120.1(5)
C130 C131 H131 120.0
C132 C131 H131 120.0
C131 C132 C127 119.8(5)
C131 C132 H132 120.1
C127 C132 H132 120.1
Cl6 C133 Cl5 115.7(7)
Cl6 C133 H13A 108.3
Cl5 C133 H13A 108.3
Cl6 C133 H13B 108.3
Cl5 C133 H13B 108.3
H13A C133 H13B 107.4

loop_
_geom_bond_atom_site_label_1
_geom_bond_atom_site_label_2
_geom_bond_distance
Au1 P1 2.2281(12)
Au1 Cl1 2.2873(12)
Au1 Au2 3.0434(3)
Au2 P2 2.2670(12)
Au2 S1 2.3233(11)
Au2 Au6 3.1438(3)
Au2 Au4 3.2035(3)
Au3 P3 2.2295(12)
Au3 Cl2 2.2910(12)
Au3 Au4 3.0185(3)
Au4 P4 2.2662(12)
Au4 S1 2.3122(11)
Au4 Au6 3.1646(3)
Au5 P5 2.2436(13)
Au5 Cl3 2.2971(13)
Au5 Au6 3.0781(3)
Au6 P6 2.2749(12)
Au6 S1 2.3394(11)
P1 C1 1.817(5)
P1 C7 1.822(5)
P1 C13 1.835(5)
P2 C33 1.816(5)
P2 C39 1.820(5)
P2 C32 1.828(4)
P3 C57 1.820(5)
P3 C45 1.826(5)
P3 C51 1.827(5)
P4 C77 1.818(5)
P4 C83 1.821(5)
P4 C76 1.833(5)
P5 C89 1.817(5)
P5 C95 1.827(5)
P5 C101 1.843(5)
P6 C127 1.830(5)
P6 C121 1.833(5)
P6 C120 1.846(5)
C1 C2 1.393(7)
C1 C6 1.402(7)
C2 C3 1.383(7)
C2 H2 0.9500
C3 C4 1.399(7)
C3 H3 0.9500
C4 C5 1.384(7)
C4 H4 0.9500
C5 C6 1.385(7)
C5 H5 0.9500
C6 H6 0.9500
C7 C8 1.390(7)
C7 C12 1.398(7)
C8 C9 1.374(7)
C8 H8 0.9500
C9 C10 1.380(8)
C9 H9 0.9500
C10 C11 1.394(7)
C10 H10 0.9500
C11 C12 1.384(7)
C11 H11 0.9500
C12 H12 0.9500
C13 C22 1.393(6)
C13 C14 1.403(7)
C14 C15 1.373(7)
C14 H14 0.9500
C15 C16 1.415(7)
C15 H15 0.9500
C16 C21 1.420(7)
C16 C17 1.424(7)
C17 C18 1.365(8)
C17 H17 0.9500
C18 C19 1.397(8)
C18 H18 0.9500
C19 C20 1.357(7)
C19 H19 0.9500
C20 C21 1.425(7)
C20 H20 0.9500
C21 C22 1.431(6)
C22 C23 1.518(7)
C23 C32 1.370(6)
C23 C24 1.433(6)
C24 C29 1.414(7)
C24 C25 1.422(7)
C25 C26 1.374(7)
C25 H25 0.9500
C26 C27 1.390(7)
C26 H26 0.9500
C27 C28 1.353(7)
C27 H27 0.9500
C28 C29 1.436(7)
C28 H28 0.9500
C29 C30 1.404(7)
C30 C31 1.370(7)
C30 H30 0.9500
C31 C32 1.433(7)
C31 H31 0.9500
C33 C38 1.391(7)
C33 C34 1.390(7)
C34 C35 1.368(8)
C34 H34 0.9500
C35 C36 1.389(9)
C35 H35 0.9500
C36 C37 1.371(8)
C36 H36 0.9500
C37 C38 1.372(7)
C37 H37 0.9500
C38 H38 0.9500
C39 C44 1.376(7)
C39 C40 1.403(7)
C40 C41 1.382(8)
C40 H40 0.9500
C41 C42 1.367(8)
C41 H41 0.9500
C42 C43 1.397(8)
C42 H42 0.9500
C43 C44 1.392(7)
C43 H43 0.9500
C44 H44 0.9500
C45 C50 1.388(7)
C45 C46 1.405(7)
C46 C47 1.394(7)
C46 H46 0.9500
C47 C48 1.373(8)
C47 H47 0.9500
C48 C49 1.368(8)
C48 H48 0.9500
C49 C50 1.386(7)
C49 H49 0.9500
C50 H50 0.9500
C51 C56 1.380(7)
C51 C52 1.383(8)
C52 C53 1.366(9)
C52 H52 0.9500
C53 C54 1.376(10)
C53 H53 0.9500
C54 C55 1.376(10)
C54 H54 0.9500
C55 C56 1.384(8)
C55 H55 0.9500
C56 H56 0.9500
C57 C66 1.389(7)
C57 C58 1.436(7)
C58 C59 1.360(7)
C58 H58 0.9500
C59 C60 1.398(7)
C59 H59 0.9500
C60 C65 1.412(6)
C60 C61 1.415(7)
C61 C62 1.360(8)
C61 H61 0.9500
C62 C63 1.412(8)
C62 H62 0.9500
C63 C64 1.368(7)
C63 H63 0.9500
C64 C65 1.435(7)
C64 H64 0.9500
C65 C66 1.437(7)
C66 C67 1.483(6)
C67 C76 1.392(7)
C67 C68 1.437(7)
C68 C69 1.400(7)
C68 C73 1.434(7)
C69 C70 1.380(8)
C69 H69 0.9500
C70 C71 1.404(8)
C70 H70 0.9500
C71 C72 1.378(8)
C71 H71 0.9500
C72 C73 1.409(8)
C72 H72 0.9500
C73 C74 1.400(7)
C74 C75 1.349(7)
C74 H74 0.9500
C75 C76 1.422(6)
C75 H75 0.9500
C77 C78 1.396(7)
C77 C82 1.403(7)
C78 C79 1.389(7)
C78 H78 0.9500
C79 C80 1.375(8)
C79 H79 0.9500
C80 C81 1.389(7)
C80 H80 0.9500
C81 C82 1.362(7)
C81 H81 0.9500
C82 H82 0.9500
C83 C84 1.391(7)
C83 C88 1.394(7)
C84 C85 1.396(7)
C84 H84 0.9500
C85 C86 1.380(8)
C85 H85 0.9500
C86 C87 1.393(9)
C86 H86 0.9500
C87 C88 1.376(8)
C87 H87 0.9500
C88 H88 0.9500
C89 C90 1.370(7)
C89 C94 1.397(7)
C90 C91 1.393(7)
C90 H90 0.9500
C91 C92 1.391(7)
C91 H91 0.9500
C92 C93 1.368(8)
C92 H92 0.9500
C93 C94 1.406(8)
C93 H93 0.9500
C94 H94 0.9500
C95 C100 1.373(8)
C95 C96 1.391(7)
C96 C97 1.367(8)
C96 H96 0.9500
C97 C98 1.372(10)
C97 H97 0.9500
C98 C99 1.365(10)
C98 H98 0.9500
C99 C100 1.384(8)
C99 H99 0.9500
C100 H100 0.9500
C101 C110 1.393(7)
C101 C102 1.412(7)
C102 C103 1.359(7)
C102 H102 0.9500
C103 C104 1.416(7)
C103 H103 0.9500
C104 C105 1.394(7)
C104 C109 1.422(7)
C105 C106 1.368(8)
C105 H105 0.9500
C106 C107 1.400(9)
C106 H106 0.9500
C107 C108 1.361(7)
C107 H107 0.9500
C108 C109 1.423(7)
C108 H108 0.9500
C109 C110 1.427(7)
C110 C111 1.505(7)
C111 C120 1.379(7)
C111 C112 1.427(7)
C112 C117 1.403(8)
C112 C113 1.418(7)
C113 C114 1.361(7)
C113 H113 0.9500
C114 C115 1.385(9)
C114 H114 0.9500
C115 C116 1.361(9)
C115 H115 0.9500
C116 C117 1.428(8)
C116 H116 0.9500
C117 C118 1.410(8)
C118 C119 1.363(7)
C118 H118 0.9500
C119 C120 1.399(7)
C119 H119 0.9500
C121 C126 1.394(7)
C121 C122 1.400(7)
C122 C123 1.381(8)
C122 H122 0.9500
C123 C124 1.383(9)
C123 H123 0.9500
C124 C125 1.378(8)
C124 H124 0.9500
C125 C126 1.380(7)
C125 H125 0.9500
C126 H126 0.9500
C127 C128 1.368(7)
C127 C132 1.391(7)
C128 C129 1.394(8)
C128 H128 0.9500
C129 C130 1.373(8)
C129 H129 0.9500
C130 C131 1.375(9)
C130 H130 0.9500
C131 C132 1.382(8)
C131 H131 0.9500
C132 H132 0.9500
Cl5 C133 1.710(9)
Cl6 C133 1.684(11)
C133 H13A 0.9900
C133 H13B 0.9900

loop_
_geom_torsion_atom_site_label_1
_geom_torsion_atom_site_label_2
_geom_torsion_atom_site_label_3
_geom_torsion_atom_site_label_4
_geom_torsion
P1 Au1 Au2 P2 -87.54(4)
Cl1 Au1 Au2 P2 94.01(5)
P1 Au1 Au2 S1 89.47(4)
Cl1 Au1 Au2 S1 -88.98(4)
P1 Au1 Au2 Au6 137.15(3)
Cl1 Au1 Au2 Au6 -41.31(4)
P1 Au1 Au2 Au4 69.66(3)
Cl1 Au1 Au2 Au4 -108.79(4)
P3 Au3 Au4 P4 -83.64(4)
Cl2 Au3 Au4 P4 98.80(4)
P3 Au3 Au4 S1 92.91(4)
Cl2 Au3 Au4 S1 -84.64(4)
P3 Au3 Au4 Au6 70.58(3)
Cl2 Au3 Au4 Au6 -106.97(3)
P3 Au3 Au4 Au2 139.63(3)
Cl2 Au3 Au4 Au2 -37.93(3)
P2 Au2 Au4 P4 -12.77(6)
S1 Au2 Au4 P4 168.63(6)
Au1 Au2 Au4 P4 -163.62(4)
Au6 Au2 Au4 P4 109.84(5)
P2 Au2 Au4 S1 178.60(5)
Au1 Au2 Au4 S1 27.75(4)
Au6 Au2 Au4 S1 -58.79(4)
P2 Au2 Au4 Au3 97.01(4)
S1 Au2 Au4 Au3 -81.59(4)
Au1 Au2 Au4 Au3 -53.834(14)
Au6 Au2 Au4 Au3 -140.376(8)
P2 Au2 Au4 Au6 -122.61(4)
S1 Au2 Au4 Au6 58.79(4)
Au1 Au2 Au4 Au6 86.542(12)
P5 Au5 Au6 P6 -84.15(4)
Cl3 Au5 Au6 P6 98.04(5)
P5 Au5 Au6 S1 92.92(4)
Cl3 Au5 Au6 S1 -84.89(4)
P5 Au5 Au6 Au2 63.16(3)
Cl3 Au5 Au6 Au2 -114.65(3)
P5 Au5 Au6 Au4 139.03(3)
Cl3 Au5 Au6 Au4 -38.78(3)
P2 Au2 Au6 P6 -9.25(6)
S1 Au2 Au6 P6 179.67(6)
Au1 Au2 Au6 P6 98.36(4)
Au4 Au2 Au6 P6 -124.01(4)
P2 Au2 Au6 S1 171.08(6)
Au1 Au2 Au6 S1 -81.31(4)
Au4 Au2 Au6 S1 56.32(4)
P2 Au2 Au6 Au5 -147.21(4)
S1 Au2 Au6 Au5 41.71(4)
Au1 Au2 Au6 Au5 -39.598(15)
Au4 Au2 Au6 Au5 98.034(12)
P2 Au2 Au6 Au4 114.76(4)
S1 Au2 Au6 Au4 -56.32(4)
Au1 Au2 Au6 Au4 -137.632(8)
P4 Au4 Au6 P6 -9.68(6)
S1 Au4 Au6 P6 171.55(6)
Au3 Au4 Au6 P6 -157.95(4)
Au2 Au4 Au6 P6 114.36(4)
P4 Au4 Au6 S1 178.77(5)
Au3 Au4 Au6 S1 30.50(4)
Au2 Au4 Au6 S1 -57.20(4)
P4 Au4 Au6 Au5 101.47(4)
S1 Au4 Au6 Au5 -77.29(4)
Au3 Au4 Au6 Au5 -46.792(15)
Au2 Au4 Au6 Au5 -134.491(9)
P4 Au4 Au6 Au2 -124.04(4)
S1 Au4 Au6 Au2 57.20(4)
Au3 Au4 Au6 Au2 87.699(13)
P4 Au4 S1 Au2 -92.1(3)
Au3 Au4 S1 Au2 112.63(2)
Au6 Au4 S1 Au2 -84.96(3)
P4 Au4 S1 Au6 -7.1(3)
Au3 Au4 S1 Au6 -162.41(2)
Au2 Au4 S1 Au6 84.96(3)
P2 Au2 S1 Au4 -9.7(4)
Au1 Au2 S1 Au4 -162.76(2)
Au6 Au2 S1 Au4 85.95(3)
P2 Au2 S1 Au6 -95.7(4)
Au1 Au2 S1 Au6 111.29(2)
Au4 Au2 S1 Au6 -85.95(3)
P6 Au6 S1 Au4 -90.3(4)
Au5 Au6 S1 Au4 117.93(2)
Au2 Au6 S1 Au4 -87.80(4)
P6 Au6 S1 Au2 -2.5(4)
Au5 Au6 S1 Au2 -154.27(2)
Au4 Au6 S1 Au2 87.80(4)
Cl1 Au1 P1 C1 87.5(4)
Au2 Au1 P1 C1 -79.49(16)
Cl1 Au1 P1 C7 -27.1(5)
Au2 Au1 P1 C7 165.95(17)
Cl1 Au1 P1 C13 -147.6(4)
Au2 Au1 P1 C13 45.43(17)
S1 Au2 P2 C33 -23.9(4)
Au1 Au2 P2 C33 129.34(17)
Au6 Au2 P2 C33 -113.61(17)
Au4 Au2 P2 C33 -32.76(17)
S1 Au2 P2 C39 90.8(4)
Au1 Au2 P2 C39 -115.97(17)
Au6 Au2 P2 C39 1.07(19)
Au4 Au2 P2 C39 81.92(18)
S1 Au2 P2 C32 -147.2(4)
Au1 Au2 P2 C32 6.06(16)
Au6 Au2 P2 C32 123.10(16)
Au4 Au2 P2 C32 -156.05(16)
Cl2 Au3 P3 C57 -159.6(4)
Au4 Au3 P3 C57 45.83(18)
Cl2 Au3 P3 C45 75.6(5)
Au4 Au3 P3 C45 -78.99(17)
Cl2 Au3 P3 C51 -38.8(5)
Au4 Au3 P3 C51 166.62(18)
S1 Au4 P4 C77 85.1(3)
Au3 Au4 P4 C77 -119.28(16)
Au6 Au4 P4 C77 78.70(16)
Au2 Au4 P4 C77 0.80(17)
S1 Au4 P4 C83 -29.6(4)
Au3 Au4 P4 C83 126.08(18)
Au6 Au4 P4 C83 -35.93(18)
Au2 Au4 P4 C83 -113.83(17)
S1 Au4 P4 C76 -156.0(3)
Au3 Au4 P4 C76 -0.34(16)
Au6 Au4 P4 C76 -162.36(16)
Au2 Au4 P4 C76 119.74(16)
Cl3 Au5 P5 C89 86.1(5)
Au6 Au5 P5 C89 -72.10(16)
Cl3 Au5 P5 C95 -31.1(5)
Au6 Au5 P5 C95 170.75(18)
Cl3 Au5 P5 C101 -152.3(5)
Au6 Au5 P5 C101 49.52(17)
S1 Au6 P6 C127 -27.8(5)
Au5 Au6 P6 C127 124.31(16)
Au2 Au6 P6 C127 -30.09(17)
Au4 Au6 P6 C127 -112.33(16)
S1 Au6 P6 C121 86.4(4)
Au5 Au6 P6 C121 -121.51(17)
Au2 Au6 P6 C121 84.09(17)
Au4 Au6 P6 C121 1.85(18)
S1 Au6 P6 C120 -153.6(4)
Au5 Au6 P6 C120 -1.54(18)
Au2 Au6 P6 C120 -155.94(17)
Au4 Au6 P6 C120 121.82(18)
C7 P1 C1 C2 -157.2(4)
C13 P1 C1 C2 -48.9(4)
Au1 P1 C1 C2 83.3(4)
C7 P1 C1 C6 32.1(4)
C13 P1 C1 C6 140.3(4)
Au1 P1 C1 C6 -87.5(4)
C6 C1 C2 C3 0.0(7)
P1 C1 C2 C3 -170.8(4)
C1 C2 C3 C4 0.0(7)
C2 C3 C4 C5 -0.1(8)
C3 C4 C5 C6 0.3(8)
C4 C5 C6 C1 -0.3(8)
C2 C1 C6 C5 0.1(7)
P1 C1 C6 C5 171.1(4)
C1 P1 C7 C8 -113.9(4)
C13 P1 C7 C8 133.7(4)
Au1 P1 C7 C8 2.9(4)
C1 P1 C7 C12 67.4(4)
C13 P1 C7 C12 -45.0(4)
Au1 P1 C7 C12 -175.8(4)
C12 C7 C8 C9 -0.2(7)
P1 C7 C8 C9 -178.9(4)
C7 C8 C9 C10 1.6(8)
C8 C9 C10 C11 -1.2(8)
C9 C10 C11 C12 -0.6(8)
C10 C11 C12 C7 1.9(7)
C8 C7 C12 C11 -1.5(7)
P1 C7 C12 C11 177.2(4)
C1 P1 C13 C22 170.5(4)
C7 P1 C13 C22 -79.8(4)
Au1 P1 C13 C22 45.5(4)
C1 P1 C13 C14 -22.5(4)
C7 P1 C13 C14 87.2(4)
Au1 P1 C13 C14 -147.5(3)
C22 C13 C14 C15 0.5(7)
P1 C13 C14 C15 -166.5(4)
C13 C14 C15 C16 2.7(7)
C14 C15 C16 C21 -3.8(7)
C14 C15 C16 C17 177.2(5)
C15 C16 C17 C18 179.6(5)
C21 C16 C17 C18 0.5(7)
C16 C17 C18 C19 0.5(8)
C17 C18 C19 C20 -1.1(8)
C18 C19 C20 C21 0.8(8)
C15 C16 C21 C20 -179.9(4)
C17 C16 C21 C20 -0.8(7)
C15 C16 C21 C22 1.8(7)
C17 C16 C21 C22 -179.1(4)
C19 C20 C21 C16 0.2(7)
C19 C20 C21 C22 178.4(4)
C14 C13 C22 C21 -2.4(7)
P1 C13 C22 C21 164.4(3)
C14 C13 C22 C23 -177.0(4)
P1 C13 C22 C23 -10.1(6)
C16 C21 C22 C13 1.2(6)
C20 C21 C22 C13 -177.0(4)
C16 C21 C22 C23 175.9(4)
C20 C21 C22 C23 -2.3(6)
C13 C22 C23 C32 -86.6(6)
C21 C22 C23 C32 98.9(5)
C13 C22 C23 C24 89.6(5)
C21 C22 C23 C24 -84.9(5)
C32 C23 C24 C29 4.9(7)
C22 C23 C24 C29 -171.4(4)
C32 C23 C24 C25 -175.3(4)
C22 C23 C24 C25 8.4(6)
C29 C24 C25 C26 2.5(7)
C23 C24 C25 C26 -177.3(4)
C24 C25 C26 C27 -1.3(7)
C25 C26 C27 C28 -0.3(7)
C26 C27 C28 C29 0.6(7)
C25 C24 C29 C30 178.6(4)
C23 C24 C29 C30 -1.6(7)
C25 C24 C29 C28 -2.2(6)
C23 C24 C29 C28 177.6(4)
C27 C28 C29 C30 179.9(5)
C27 C28 C29 C24 0.7(7)
C24 C29 C30 C31 -1.6(7)
C28 C29 C30 C31 179.1(5)
C29 C30 C31 C32 1.7(7)
C24 C23 C32 C31 -4.9(7)
C22 C23 C32 C31 171.2(4)
C24 C23 C32 P2 -175.7(3)
C22 C23 C32 P2 0.3(7)
C30 C31 C32 C23 1.6(7)
C30 C31 C32 P2 173.2(4)
C33 P2 C32 C23 -45.3(5)
C39 P2 C32 C23 -155.9(4)
Au2 P2 C32 C23 78.7(4)
C33 P2 C32 C31 143.5(4)
C39 P2 C32 C31 32.9(4)
Au2 P2 C32 C31 -92.5(4)
C39 P2 C33 C38 -133.1(4)
C32 P2 C33 C38 113.8(4)
Au2 P2 C33 C38 -12.3(4)
C39 P2 C33 C34 44.2(5)
C32 P2 C33 C34 -68.8(5)
Au2 P2 C33 C34 165.0(4)
C38 C33 C34 C35 -1.9(8)
P2 C33 C34 C35 -179.2(4)
C33 C34 C35 C36 0.9(9)
C34 C35 C36 C37 0.5(9)
C35 C36 C37 C38 -0.8(8)
C36 C37 C38 C33 -0.2(8)
C34 C33 C38 C37 1.6(7)
P2 C33 C38 C37 179.0(4)
C33 P2 C39 C44 97.2(4)
C32 P2 C39 C44 -148.0(4)
Au2 P2 C39 C44 -22.0(4)
C33 P2 C39 C40 -76.7(5)
C32 P2 C39 C40 38.1(5)
Au2 P2 C39 C40 164.2(4)
C44 C39 C40 C41 -2.5(9)
P2 C39 C40 C41 171.3(5)
C39 C40 C41 C42 2.1(10)
C40 C41 C42 C43 -0.9(9)
C41 C42 C43 C44 0.0(8)
C40 C39 C44 C43 1.6(8)
P2 C39 C44 C43 -172.5(4)
C42 C43 C44 C39 -0.4(8)
C57 P3 C45 C50 133.3(4)
C51 P3 C45 C50 22.6(4)
Au3 P3 C45 C50 -97.0(4)
C57 P3 C45 C46 -53.5(4)
C51 P3 C45 C46 -164.2(4)
Au3 P3 C45 C46 76.1(4)
C50 C45 C46 C47 1.1(7)
P3 C45 C46 C47 -172.1(4)
C45 C46 C47 C48 -0.3(8)
C46 C47 C48 C49 0.2(8)
C47 C48 C49 C50 -1.0(8)
C48 C49 C50 C45 1.9(8)
C46 C45 C50 C49 -1.9(7)
P3 C45 C50 C49 171.3(4)
C57 P3 C51 C56 -37.2(5)
C45 P3 C51 C56 77.6(5)
Au3 P3 C51 C56 -165.7(4)
C57 P3 C51 C52 144.6(5)
C45 P3 C51 C52 -100.7(5)
Au3 P3 C51 C52 16.1(5)
C56 C51 C52 C53 -1.2(9)
P3 C51 C52 C53 177.1(5)
C51 C52 C53 C54 -0.3(11)
C52 C53 C54 C55 3.1(12)
C53 C54 C55 C56 -4.4(11)
C52 C51 C56 C55 0.0(8)
P3 C51 C56 C55 -178.3(4)
C54 C55 C56 C51 2.9(9)
C45 P3 C57 C66 173.3(4)
C51 P3 C57 C66 -75.8(4)
Au3 P3 C57 C66 49.2(4)
C45 P3 C57 C58 -14.4(5)
C51 P3 C57 C58 96.5(4)
Au3 P3 C57 C58 -138.5(3)
C66 C57 C58 C59 2.0(7)
P3 C57 C58 C59 -170.2(4)
C57 C58 C59 C60 3.1(8)
C58 C59 C60 C65 -3.3(8)
C58 C59 C60 C61 175.6(5)
C59 C60 C61 C62 -176.9(5)
C65 C60 C61 C62 1.9(8)
C60 C61 C62 C63 -0.6(9)
C61 C62 C63 C64 -2.6(9)
C62 C63 C64 C65 4.5(9)
C59 C60 C65 C64 178.8(5)
C61 C60 C65 C64 -0.1(7)
C59 C60 C65 C66 -1.4(7)
C61 C60 C65 C66 179.7(5)
C63 C64 C65 C60 -3.1(8)
C63 C64 C65 C66 177.2(5)
C58 C57 C66 C65 -6.5(7)
P3 C57 C66 C65 165.7(4)
C58 C57 C66 C67 173.3(5)
P3 C57 C66 C67 -14.5(7)
C60 C65 C66 C57 6.3(7)
C64 C65 C66 C57 -174.0(5)
C60 C65 C66 C67 -173.6(5)
C64 C65 C66 C67 6.2(7)
C57 C66 C67 C76 -85.6(6)
C65 C66 C67 C76 94.2(6)
C57 C66 C67 C68 93.0(6)
C65 C66 C67 C68 -87.2(6)
C76 C67 C68 C69 -173.2(5)
C66 C67 C68 C69 8.2(7)
C76 C67 C68 C73 4.8(7)
C66 C67 C68 C73 -173.9(4)
C73 C68 C69 C70 0.8(8)
C67 C68 C69 C70 178.8(5)
C68 C69 C70 C71 -1.0(9)
C69 C70 C71 C72 1.2(9)
C70 C71 C72 C73 -1.3(9)
C71 C72 C73 C74 -177.9(5)
C71 C72 C73 C68 1.1(8)
C69 C68 C73 C74 178.2(5)
C67 C68 C73 C74 0.2(7)
C69 C68 C73 C72 -0.8(7)
C67 C68 C73 C72 -178.9(5)
C72 C73 C74 C75 175.4(5)
C68 C73 C74 C75 -3.6(7)
C73 C74 C75 C76 1.9(7)
C68 C67 C76 C75 -6.5(7)
C66 C67 C76 C75 172.1(4)
C68 C67 C76 P4 -175.7(4)
C66 C67 C76 P4 3.0(7)
C74 C75 C76 C67 3.2(7)
C74 C75 C76 P4 173.2(4)
C77 P4 C76 C67 -154.4(4)
C83 P4 C76 C67 -42.1(5)
Au4 P4 C76 C67 83.0(4)
C77 P4 C76 C75 36.1(4)
C83 P4 C76 C75 148.3(4)
Au4 P4 C76 C75 -86.5(4)
C83 P4 C77 C78 -73.2(4)
C76 P4 C77 C78 44.4(4)
Au4 P4 C77 C78 168.9(3)
C83 P4 C77 C82 102.9(4)
C76 P4 C77 C82 -139.4(4)
Au4 P4 C77 C82 -14.9(4)
C82 C77 C78 C79 -1.5(7)
P4 C77 C78 C79 174.7(4)
C77 C78 C79 C80 0.6(7)
C78 C79 C80 C81 0.9(7)
C79 C80 C81 C82 -1.3(7)
C80 C81 C82 C77 0.3(7)
C78 C77 C82 C81 1.1(7)
P4 C77 C82 C81 -175.3(4)
C77 P4 C83 C84 -127.6(4)
C76 P4 C83 C84 119.7(4)
Au4 P4 C83 C84 -8.2(4)
C77 P4 C83 C88 45.7(5)
C76 P4 C83 C88 -67.0(5)
Au4 P4 C83 C88 165.0(4)
C88 C83 C84 C85 0.3(8)
P4 C83 C84 C85 173.8(4)
C83 C84 C85 C86 1.4(8)
C84 C85 C86 C87 -1.1(9)
C85 C86 C87 C88 -1.0(9)
C86 C87 C88 C83 2.7(9)
C84 C83 C88 C87 -2.4(8)
P4 C83 C88 C87 -175.5(5)
C95 P5 C89 C90 138.9(4)
C101 P5 C89 C90 -110.6(4)
Au5 P5 C89 C90 18.1(4)
C95 P5 C89 C94 -43.1(5)
C101 P5 C89 C94 67.4(5)
Au5 P5 C89 C94 -163.9(4)
C94 C89 C90 C91 -2.5(7)
P5 C89 C90 C91 175.6(4)
C89 C90 C91 C92 -0.5(7)
C90 C91 C92 C93 2.7(7)
C91 C92 C93 C94 -1.8(8)
C90 C89 C94 C93 3.5(8)
P5 C89 C94 C93 -174.5(4)
C92 C93 C94 C89 -1.3(8)
C89 P5 C95 C100 -107.7(5)
C101 P5 C95 C100 140.9(5)
Au5 P5 C95 C100 12.1(5)
C89 P5 C95 C96 71.5(5)
C101 P5 C95 C96 -39.9(5)
Au5 P5 C95 C96 -168.7(4)
C100 C95 C96 C97 2.6(9)
P5 C95 C96 C97 -176.6(5)
C95 C96 C97 C98 -1.7(10)
C96 C97 C98 C99 -0.5(12)
C97 C98 C99 C100 1.9(12)
C96 C95 C100 C99 -1.3(9)
P5 C95 C100 C99 178.0(5)
C98 C99 C100 C95 -0.9(11)
C89 P5 C101 C110 165.2(4)
C95 P5 C101 C110 -83.5(4)
Au5 P5 C101 C110 41.3(4)
C89 P5 C101 C102 -19.7(4)
C95 P5 C101 C102 91.6(4)
Au5 P5 C101 C102 -143.6(3)
C110 C101 C102 C103 4.2(7)
P5 C101 C102 C103 -171.0(4)
C101 C102 C103 C104 1.1(8)
C102 C103 C104 C105 178.4(5)
C102 C103 C104 C109 -3.2(7)
C103 C104 C105 C106 -179.5(5)
C109 C104 C105 C106 2.1(7)
C104 C105 C106 C107 0.0(8)
C105 C106 C107 C108 -1.6(8)
C106 C107 C108 C109 1.0(8)
C105 C104 C109 C108 -2.6(7)
C103 C104 C109 C108 179.0(4)
C105 C104 C109 C110 178.7(4)
C103 C104 C109 C110 0.3(7)
C107 C108 C109 C104 1.0(7)
C107 C108 C109 C110 179.7(5)
C102 C101 C110 C109 -6.9(7)
P5 C101 C110 C109 168.1(3)
C102 C101 C110 C111 176.6(4)
P5 C101 C110 C111 -8.4(6)
C104 C109 C110 C101 4.7(7)
C108 C109 C110 C101 -173.9(4)
C104 C109 C110 C111 -178.7(4)
C108 C109 C110 C111 2.7(7)
C101 C110 C111 C120 -89.5(6)
C109 C110 C111 C120 94.0(6)
C101 C110 C111 C112 89.8(6)
C109 C110 C111 C112 -86.7(6)
C120 C111 C112 C117 6.3(7)
C110 C111 C112 C117 -173.1(4)
C120 C111 C112 C113 -176.4(5)
C110 C111 C112 C113 4.2(7)
C117 C112 C113 C114 -0.1(8)
C111 C112 C113 C114 -177.5(5)
C112 C113 C114 C115 1.0(8)
C113 C114 C115 C116 -1.8(9)
C114 C115 C116 C117 1.8(9)
C113 C112 C117 C118 178.6(5)
C111 C112 C117 C118 -4.0(7)
C113 C112 C117 C116 0.1(7)
C111 C112 C117 C116 177.5(5)
C115 C116 C117 C112 -1.0(8)
C115 C116 C117 C118 -179.4(6)
C112 C117 C118 C119 0.4(7)
C116 C117 C118 C119 178.8(5)
C117 C118 C119 C120 1.0(8)
C112 C111 C120 C119 -5.0(7)
C110 C111 C120 C119 174.4(4)
C112 C111 C120 P6 -176.4(4)
C110 C111 C120 P6 2.9(7)
C118 C119 C120 C111 1.3(7)
C118 C119 C120 P6 173.5(4)
C127 P6 C120 C111 -40.2(5)
C121 P6 C120 C111 -151.9(4)
Au6 P6 C120 C111 84.6(4)
C127 P6 C120 C119 148.0(4)
C121 P6 C120 C119 36.3(4)
Au6 P6 C120 C119 -87.2(4)
C127 P6 C121 C126 93.5(4)
C120 P6 C121 C126 -149.5(4)
Au6 P6 C121 C126 -24.2(4)
C127 P6 C121 C122 -84.3(5)
C120 P6 C121 C122 32.7(5)
Au6 P6 C121 C122 158.0(4)
C126 C121 C122 C123 0.6(8)
P6 C121 C122 C123 178.4(5)
C121 C122 C123 C124 0.0(9)
C122 C123 C124 C125 -1.0(9)
C123 C124 C125 C126 1.4(9)
C124 C125 C126 C121 -0.8(8)
C122 C121 C126 C125 -0.2(8)
P6 C121 C126 C125 -178.0(4)
C121 P6 C127 C128 -134.3(4)
C120 P6 C127 C128 112.9(4)
Au6 P6 C127 C128 -14.8(4)
C121 P6 C127 C132 40.8(5)
C120 P6 C127 C132 -72.0(4)
Au6 P6 C127 C132 160.3(4)
C132 C127 C128 C129 1.7(7)
P6 C127 C128 C129 176.8(4)
C127 C128 C129 C130 -1.3(7)
C128 C129 C130 C131 0.5(8)
C129 C130 C131 C132 -0.2(9)
C130 C131 C132 C127 0.6(8)
C128 C127 C132 C131 -1.4(8)
P6 C127 C132 C131 -176.4(4)

loop_
_platon_squeeze_void_nr
_platon_squeeze_void_average_x
_platon_squeeze_void_average_y
_platon_squeeze_void_average_z
_platon_squeeze_void_volume
_platon_squeeze_void_count_electrons
_platon_squeeze_void_content
1 0.500 0.857 1.000 1466 205 ' '
2 0.342 0.459 0.340 24 4 ' '
3 0.475 0.443 0.521 12 1 ' '
4 0.525 0.943 0.479 12 1 ' '
5 0.658 0.959 0.660 24 4 ' '
